data_4130470
loop_
_publ_author_name
'Yao, Liao-Yuan'
'Lee, Terence Kwok-Ming'
'Yam, Vivian Wing-Wah'

_publ_section_title
;
 Thermodynamic-Driven Self-Assembly: Heterochiral Self-Sorting and
 Structural Reconfiguration in Gold(I)-Sulfido Cluster System.
;
_journal_issue 23
_journal_name_full 'Journal of the American Chemical Society'
_journal_page_first 7260
_journal_page_last 7263
_journal_paper_doi 10.1021/jacs.6b03844
_journal_volume 138
_journal_year 2016
_chemical_formula_moiety 'C176 H128 Au10 P8 S4, C H2 Cl2, 2(Cl)'
_chemical_formula_sum 'C177 H130 Au10 Cl4 P8 S4'
_chemical_formula_weight 4744.28
_space_group_IT_number 4
_space_group_name_Hall 'P 2yb'
_space_group_name_H-M_alt 'P 1 21 1'
_symmetry_cell_setting monoclinic
_symmetry_space_group_name_Hall 'P 2yb'
_symmetry_space_group_name_H-M 'P 1 21 1'
_atom_sites_solution_hydrogens geom
_atom_sites_solution_primary direct
_atom_sites_solution_secondary difmap
_audit_creation_method SHELXL-97
_cell_angle_alpha 90.00
_cell_angle_beta 96.827(7)
_cell_angle_gamma 90.00
_cell_formula_units_Z 2
_cell_length_a 16.599(6)
_cell_length_b 21.904(8)
_cell_length_c 24.856(10)
_cell_measurement_reflns_used 9674
_cell_measurement_temperature 120(2)
_cell_measurement_theta_max 27.82
_cell_measurement_theta_min 2.33
_cell_volume 8973(6)
_computing_structure_refinement 'SHELXL-97 (Sheldrick, 1997)'
_computing_structure_solution 'SHELXS-97 (Sheldrick, 1990)'
_diffrn_ambient_temperature 120(2)
_diffrn_measured_fraction_theta_full 0.998
_diffrn_measured_fraction_theta_max 0.998
_diffrn_measurement_device_type 'Bruker APEX-II CCD'
_diffrn_measurement_method '\f and \w scans'
_diffrn_radiation_monochromator graphite
_diffrn_radiation_source 'fine-focus sealed tube'
_diffrn_radiation_type MoK\a
_diffrn_radiation_wavelength 0.71073
_diffrn_reflns_av_R_equivalents 0.0000
_diffrn_reflns_av_sigmaI/netI 0.0694
_diffrn_reflns_limit_h_max 21
_diffrn_reflns_limit_h_min -21
_diffrn_reflns_limit_k_max 28
_diffrn_reflns_limit_k_min -28
_diffrn_reflns_limit_l_max 32
_diffrn_reflns_limit_l_min 0
_diffrn_reflns_number 40836
_diffrn_reflns_theta_full 27.50
_diffrn_reflns_theta_max 27.50
_diffrn_reflns_theta_min 2.18
_exptl_absorpt_coefficient_mu 8.364
_exptl_absorpt_correction_T_max 0.367
_exptl_absorpt_correction_T_min 0.083
_exptl_absorpt_correction_type multi-scan
_exptl_crystal_colour colorless
_exptl_crystal_density_diffrn 1.756
_exptl_crystal_density_method 'not measured'
_exptl_crystal_description plate
_exptl_crystal_F_000 4468
_exptl_crystal_size_max 0.34
_exptl_crystal_size_mid 0.27
_exptl_crystal_size_min 0.12
_refine_diff_density_max 8.752
_refine_diff_density_min -6.722
_refine_diff_density_rms 0.523
_refine_ls_abs_structure_details 'Flack H D (1983), Acta Cryst. A39, 876-881'
_refine_ls_abs_structure_Flack 0.247(14)
_refine_ls_extinction_method none
_refine_ls_goodness_of_fit_ref 1.022
_refine_ls_hydrogen_treatment mixed
_refine_ls_matrix_type full
_refine_ls_number_parameters 1670
_refine_ls_number_reflns 40836
_refine_ls_number_restraints 1
_refine_ls_restrained_S_all 1.022
_refine_ls_R_factor_all 0.1209
_refine_ls_R_factor_gt 0.1074
_refine_ls_shift/su_max 0.000
_refine_ls_shift/su_mean 0.000
_refine_ls_structure_factor_coef Fsqd
_refine_ls_weighting_details 'calc w=1/[\s^2^(Fo^2^)+(0.0803P)^2^+1113.7599P] where P=(Fo^2^+2Fc^2^)/3'
_refine_ls_weighting_scheme calc
_refine_ls_wR_factor_gt 0.2552
_refine_ls_wR_factor_ref 0.2646
_reflns_number_gt 35760
_reflns_number_total 40836
_reflns_threshold_expression >2sigma(I)
_cod_data_source_file ja6b03844_si_003.cif
_cod_data_source_block mo_chem0071_b0ma
_cod_original_sg_symbol_Hall ' P 2yb'
_cod_original_sg_symbol_H-M 'P 21'
_cod_database_code 4130470

loop_
_symmetry_equiv_pos_as_xyz
'x, y, z'
'-x, y+1/2, -z'

loop_
_atom_site_label
_atom_site_type_symbol
_atom_site_fract_x
_atom_site_fract_y
_atom_site_fract_z
_atom_site_U_iso_or_equiv
_atom_site_adp_type
_atom_site_occupancy
_atom_site_symmetry_multiplicity
_atom_site_calc_flag
_atom_site_refinement_flags
_atom_site_disorder_assembly
_atom_site_disorder_group
Au1 Au 0.74277(3) 0.35943(3) 0.72113(2) 0.02601(13) Uani 1 1 d . . .
Au2 Au 0.72457(3) 0.35854(2) 0.59621(2) 0.01809(11) Uani 1 1 d . . .
Au3 Au 0.79390(3) 0.39840(3) 0.49253(2) 0.01953(11) Uani 1 1 d . . .
Au4 Au 0.69562(3) 0.58332(3) 0.48785(2) 0.01951(11) Uani 1 1 d . . .
Au5 Au 0.80784(3) 0.62669(2) 0.58343(2) 0.01818(11) Uani 1 1 d . . .
Au6 Au 0.83498(3) 0.62029(3) 0.70511(2) 0.02688(14) Uani 1 1 d . . .
Au7 Au 0.92957(4) 0.55235(4) 0.80252(3) 0.03752(17) Uani 1 1 d . . .
Au8 Au 0.72063(5) 0.43468(5) 0.82111(3) 0.0542(2) Uani 1 1 d . . .
Au9 Au 0.79059(4) 0.48998(3) 0.71823(2) 0.02957(14) Uani 1 1 d . . .
Au10 Au 0.76340(3) 0.49282(2) 0.58458(2) 0.01773(11) Uani 1 1 d . . .
S1 S 0.84478(17) 0.40724(14) 0.58267(12) 0.0145(7) Uani 1 1 d . . .
S2 S 0.68043(17) 0.57867(16) 0.57936(13) 0.0183(7) Uani 1 1 d . . .
S3 S 0.9160(2) 0.53427(19) 0.71094(14) 0.0276(9) Uani 1 1 d . . .
S4 S 0.6657(2) 0.4483(2) 0.73095(18) 0.0357(10) Uani 1 1 d . . .
P1 P 0.8217(3) 0.2778(2) 0.71346(18) 0.0322(11) Uani 1 1 d . . .
P2 P 0.6012(2) 0.31958(17) 0.60674(16) 0.0213(8) Uani 1 1 d . . .
P3 P 0.7380(2) 0.38633(17) 0.40645(13) 0.0183(8) Uani 1 1 d . . .
P4 P 0.7201(2) 0.59382(19) 0.40076(15) 0.0223(9) Uani 1 1 d . . .
P5 P 0.9356(2) 0.66534(16) 0.59160(16) 0.0223(8) Uani 1 1 d . . .
P6 P 0.7502(2) 0.70164(19) 0.69872(18) 0.0294(10) Uani 1 1 d . . .
P7 P 0.9430(4) 0.5805(4) 0.89129(19) 0.0596(18) Uani 1 1 d . . .
P8 P 0.7750(5) 0.4109(3) 0.9065(2) 0.067(2) Uani 1 1 d . . .
C1 C 0.8243(3) 0.2203(3) 0.7671(2) 0.042(5) Uani 1 1 d G . .
C2 C 0.8619(4) 0.1637(3) 0.7664(3) 0.040(5) Uani 1 1 d G . .
H2 H 0.8862 0.1513 0.7354 0.048 Uiso 1 1 calc R . .
C3 C 0.8641(5) 0.1252(3) 0.8110(3) 0.044(5) Uani 1 1 d G . .
H3 H 0.8898 0.0865 0.8105 0.052 Uiso 1 1 calc R . .
C4 C 0.8286(5) 0.1433(4) 0.8563(3) 0.046(5) Uani 1 1 d G . .
H4 H 0.8300 0.1170 0.8868 0.055 Uiso 1 1 calc R . .
C5 C 0.7909(5) 0.1999(4) 0.8571(3) 0.048(6) Uani 1 1 d G . .
H5 H 0.7666 0.2123 0.8880 0.057 Uiso 1 1 calc R . .
C6 C 0.7887(4) 0.2385(3) 0.8125(3) 0.043(5) Uani 1 1 d G . .
H6 H 0.7630 0.2772 0.8130 0.052 Uiso 1 1 calc R . .
C7 C 0.9297(4) 0.3011(3) 0.7104(3) 0.040(5) Uani 1 1 d G . .
C8 C 0.9921(4) 0.2585(4) 0.7167(3) 0.040(5) Uani 1 1 d G . .
H8 H 0.9801 0.2164 0.7209 0.048 Uiso 1 1 calc R . .
C9 C 1.0721(4) 0.2773(4) 0.7169(4) 0.044(5) Uani 1 1 d G . .
H9 H 1.1148 0.2482 0.7212 0.052 Uiso 1 1 calc R . .
C10 C 1.0897(5) 0.3388(5) 0.7108(4) 0.042(5) Uani 1 1 d G . .
H10 H 1.1443 0.3517 0.7109 0.050 Uiso 1 1 calc R . .
C11 C 1.0272(6) 0.3814(4) 0.7045(4) 0.040(5) Uani 1 1 d G . .
H11 H 1.0392 0.4234 0.7003 0.049 Uiso 1 1 calc R . .
C12 C 0.9472(5) 0.3626(4) 0.7043(4) 0.044(5) Uani 1 1 d G . .
H12 H 0.9046 0.3917 0.7000 0.052 Uiso 1 1 calc R . .
C13 C 0.7923(10) 0.2285(8) 0.6537(7) 0.033(4) Uani 1 1 d . . .
C14 C 0.8497(10) 0.2185(8) 0.6151(7) 0.033(4) Uani 1 1 d . . .
H14 H 0.9004 0.2391 0.6178 0.040 Uiso 1 1 calc R . .
C15 C 0.8255(10) 0.1754(8) 0.5721(7) 0.032(4) Uani 1 1 d . . .
H15 H 0.8620 0.1671 0.5463 0.039 Uiso 1 1 calc R . .
C16 C 0.7589(10) 0.1488(8) 0.5675(7) 0.031(4) Uani 1 1 d . . .
C17 C 0.7378(10) 0.1044(8) 0.5247(7) 0.032(4) Uani 1 1 d . . .
H17 H 0.7744 0.0985 0.4985 0.038 Uiso 1 1 calc R . .
C18 C 0.6668(10) 0.0700(8) 0.5200(7) 0.032(4) Uani 1 1 d . . .
H18 H 0.6580 0.0365 0.4958 0.038 Uiso 1 1 calc R . .
C19 C 0.6091(10) 0.0885(8) 0.5537(6) 0.030(4) Uani 1 1 d . . .
H19 H 0.5557 0.0722 0.5480 0.037 Uiso 1 1 calc R . .
C20 C 0.6278(10) 0.1280(8) 0.5929(7) 0.032(4) Uani 1 1 d . . .
H20 H 0.5898 0.1340 0.6181 0.038 Uiso 1 1 calc R . .
C21 C 0.6981(10) 0.1611(8) 0.6001(7) 0.032(4) Uani 1 1 d . . .
C22 C 0.7149(10) 0.2049(8) 0.6429(7) 0.032(4) Uani 1 1 d . . .
C23 C 0.6475(10) 0.2212(8) 0.6774(7) 0.033(4) Uani 1 1 d . . .
C24 C 0.6342(11) 0.1800(8) 0.7209(7) 0.035(4) Uani 1 1 d . . .
C25 C 0.6702(11) 0.1276(9) 0.7312(7) 0.038(4) Uani 1 1 d . . .
H25 H 0.7001 0.1123 0.7038 0.046 Uiso 1 1 calc R . .
C26 C 0.6705(11) 0.0927(9) 0.7756(7) 0.040(5) Uani 1 1 d . . .
H26 H 0.7086 0.0610 0.7850 0.047 Uiso 1 1 calc R . .
C27 C 0.6049(11) 0.1090(9) 0.8083(8) 0.039(5) Uani 1 1 d . . .
H27 H 0.5918 0.0821 0.8359 0.047 Uiso 1 1 calc R . .
C28 C 0.5659(11) 0.1587(8) 0.7998(7) 0.036(4) Uani 1 1 d . . .
H28 H 0.5277 0.1703 0.8234 0.044 Uiso 1 1 calc R . .
C29 C 0.5782(11) 0.1961(8) 0.7567(7) 0.035(4) Uani 1 1 d . . .
C30 C 0.5310(10) 0.2475(8) 0.7448(7) 0.034(4) Uani 1 1 d . . .
H30 H 0.4891 0.2563 0.7666 0.041 Uiso 1 1 calc R . .
C31 C 0.5416(10) 0.2855(8) 0.7039(7) 0.034(4) Uani 1 1 d . . .
H31 H 0.5091 0.3213 0.6994 0.040 Uiso 1 1 calc R . .
C32 C 0.6017(10) 0.2746(8) 0.6652(7) 0.032(4) Uani 1 1 d . . .
C33 C 0.5258(4) 0.3816(3) 0.6077(3) 0.030(4) Uani 1 1 d G . .
C34 C 0.5550(5) 0.4410(4) 0.6070(4) 0.030(4) Uani 1 1 d G . .
H34 H 0.6114 0.4481 0.6064 0.036 Uiso 1 1 calc R . .
C35 C 0.5018(6) 0.4900(3) 0.6070(5) 0.031(4) Uani 1 1 d G . .
H35 H 0.5218 0.5306 0.6065 0.037 Uiso 1 1 calc R . .
C36 C 0.4193(6) 0.4795(4) 0.6078(5) 0.030(4) Uani 1 1 d G . .
H36 H 0.3830 0.5130 0.6079 0.037 Uiso 1 1 calc R . .
C37 C 0.3901(4) 0.4201(5) 0.6085(5) 0.031(4) Uani 1 1 d G . .
H37 H 0.3337 0.4130 0.6090 0.037 Uiso 1 1 calc R . .
C38 C 0.4433(4) 0.3711(4) 0.6084(4) 0.031(4) Uani 1 1 d G . .
H38 H 0.4233 0.3305 0.6089 0.037 Uiso 1 1 calc R . .
C39 C 0.5559(9) 0.2729(7) 0.5509(7) 0.029(4) Uani 1 1 d . . .
C40 C 0.4929(10) 0.2366(8) 0.5607(7) 0.031(4) Uani 1 1 d . . .
H40 H 0.4733 0.2374 0.5951 0.037 Uiso 1 1 calc R . .
C41 C 0.4550(9) 0.1956(8) 0.5172(7) 0.029(4) Uani 1 1 d . . .
H41 H 0.4115 0.1691 0.5229 0.035 Uiso 1 1 calc R . .
C42 C 0.4859(9) 0.1979(7) 0.4683(7) 0.029(4) Uani 1 1 d . . .
H42 H 0.4636 0.1725 0.4393 0.034 Uiso 1 1 calc R . .
C43 C 0.5480(9) 0.2363(8) 0.4611(7) 0.029(4) Uani 1 1 d . . .
H43 H 0.5702 0.2349 0.4276 0.035 Uiso 1 1 calc R . .
C44 C 0.5837(9) 0.2811(8) 0.5037(6) 0.028(4) Uani 1 1 d . . .
H44 H 0.6219 0.3118 0.4973 0.033 Uiso 1 1 calc R . .
C45 C 0.7420(9) 0.3093(7) 0.3828(6) 0.027(4) Uani 1 1 d . . .
C46 C 0.7406(9) 0.2613(7) 0.4184(7) 0.028(4) Uani 1 1 d . . .
H46 H 0.7459 0.2696 0.4561 0.033 Uiso 1 1 calc R . .
C47 C 0.7323(9) 0.2049(8) 0.4021(7) 0.029(4) Uani 1 1 d . . .
H47 H 0.7304 0.1736 0.4284 0.035 Uiso 1 1 calc R . .
C48 C 0.7257(9) 0.1877(7) 0.3443(6) 0.026(4) Uani 1 1 d . . .
H48 H 0.7189 0.1464 0.3331 0.031 Uiso 1 1 calc R . .
C49 C 0.7297(9) 0.2323(7) 0.3088(7) 0.028(4) Uani 1 1 d . . .
H49 H 0.7274 0.2228 0.2713 0.033 Uiso 1 1 calc R . .
C50 C 0.7376(9) 0.2976(7) 0.3268(6) 0.026(4) Uani 1 1 d . . .
H50 H 0.7397 0.3299 0.3014 0.032 Uiso 1 1 calc R . .
C51 C 0.6278(8) 0.3994(8) 0.4052(6) 0.027(3) Uani 1 1 d . . .
C52 C 0.6004(9) 0.4330(8) 0.4470(7) 0.030(4) Uani 1 1 d . . .
H52 H 0.6396 0.4531 0.4717 0.035 Uiso 1 1 calc R . .
C53 C 0.5232(9) 0.4385(8) 0.4543(6) 0.029(4) Uani 1 1 d . . .
H53 H 0.5090 0.4593 0.4854 0.035 Uiso 1 1 calc R . .
C54 C 0.4629(10) 0.4144(8) 0.4172(7) 0.031(4) Uani 1 1 d . . .
H54 H 0.4070 0.4207 0.4203 0.037 Uiso 1 1 calc R . .
C55 C 0.4887(9) 0.3796(8) 0.3742(7) 0.031(4) Uani 1 1 d . . .
H55 H 0.4500 0.3597 0.3488 0.037 Uiso 1 1 calc R . .
C56 C 0.5682(9) 0.3752(8) 0.3697(7) 0.029(4) Uani 1 1 d . . .
H56 H 0.5837 0.3535 0.3395 0.035 Uiso 1 1 calc R . .
C57 C 0.7895(9) 0.4345(7) 0.3572(6) 0.027(4) Uani 1 1 d . . .
C58 C 0.8706(9) 0.4102(7) 0.3593(6) 0.027(4) Uani 1 1 d . . .
H58 H 0.8873 0.3764 0.3817 0.033 Uiso 1 1 calc R . .
C59 C 0.9233(9) 0.4377(7) 0.3276(6) 0.027(4) Uani 1 1 d . . .
H59 H 0.9787 0.4259 0.3298 0.032 Uiso 1 1 calc R . .
C60 C 0.8916(9) 0.4836(7) 0.2925(6) 0.027(4) Uani 1 1 d . . .
C61 C 0.9461(9) 0.5171(7) 0.2625(6) 0.027(4) Uani 1 1 d . . .
H61 H 1.0023 0.5076 0.2674 0.033 Uiso 1 1 calc R . .
C62 C 0.9162(9) 0.5659(7) 0.2244(7) 0.029(4) Uani 1 1 d . . .
H62 H 0.9517 0.5865 0.2032 0.035 Uiso 1 1 calc R . .
C63 C 0.8298(9) 0.5814(8) 0.2203(6) 0.027(3) Uani 1 1 d . . .
H63 H 0.8074 0.6116 0.1954 0.032 Uiso 1 1 calc R . .
C64 C 0.7824(9) 0.5518(8) 0.2530(6) 0.028(4) Uani 1 1 d . . .
H64 H 0.7280 0.5651 0.2535 0.034 Uiso 1 1 calc R . .
C65 C 0.8121(9) 0.4992(8) 0.2881(6) 0.028(4) Uani 1 1 d . . .
C66 C 0.7583(9) 0.4726(7) 0.3215(6) 0.027(4) Uani 1 1 d . . .
C67 C 0.6794(9) 0.5054(8) 0.3217(7) 0.029(4) Uani 1 1 d . . .
C68 C 0.6212(9) 0.4761(8) 0.2821(7) 0.030(4) Uani 1 1 d . . .
C69 C 0.6361(10) 0.4275(8) 0.2484(7) 0.031(4) Uani 1 1 d . . .
H69 H 0.6873 0.4076 0.2520 0.037 Uiso 1 1 calc R . .
C70 C 0.5748(10) 0.4095(8) 0.2101(7) 0.036(4) Uani 1 1 d . . .
H70 H 0.5905 0.3875 0.1801 0.043 Uiso 1 1 calc R . .
C71 C 0.4924(10) 0.4197(8) 0.2098(7) 0.034(4) Uani 1 1 d . . .
H71 H 0.4519 0.3971 0.1881 0.041 Uiso 1 1 calc R . .
C72 C 0.4757(10) 0.4645(8) 0.2432(7) 0.031(4) Uani 1 1 d . . .
H72 H 0.4225 0.4812 0.2403 0.038 Uiso 1 1 calc R . .
C73 C 0.5320(9) 0.4855(8) 0.2797(7) 0.031(4) Uani 1 1 d . . .
C74 C 0.5123(9) 0.5370(8) 0.3184(7) 0.030(4) Uani 1 1 d . . .
H74 H 0.4573 0.5491 0.3181 0.036 Uiso 1 1 calc R . .
C75 C 0.5696(9) 0.5656(8) 0.3525(7) 0.030(4) Uani 1 1 d . . .
H75 H 0.5554 0.5972 0.3759 0.035 Uiso 1 1 calc R . .
C76 C 0.6526(9) 0.5469(8) 0.3524(6) 0.029(4) Uani 1 1 d . . .
C77 C 0.7051(9) 0.6665(7) 0.3745(7) 0.028(4) Uani 1 1 d . . .
C78 C 0.6859(9) 0.6808(8) 0.3208(7) 0.030(4) Uani 1 1 d . . .
H78 H 0.6712 0.6480 0.2965 0.036 Uiso 1 1 calc R . .
C79 C 0.6860(9) 0.7361(8) 0.3000(7) 0.030(4) Uani 1 1 d . . .
H79 H 0.6715 0.7428 0.2624 0.037 Uiso 1 1 calc R . .
C80 C 0.7083(9) 0.7850(8) 0.3353(7) 0.029(4) Uani 1 1 d . . .
H80 H 0.7122 0.8250 0.3212 0.034 Uiso 1 1 calc R . .
C81 C 0.7238(9) 0.7754(8) 0.3881(7) 0.029(4) Uani 1 1 d . . .
H81 H 0.7364 0.8093 0.4114 0.035 Uiso 1 1 calc R . .
C82 C 0.7225(9) 0.7205(8) 0.4091(7) 0.029(4) Uani 1 1 d . . .
H82 H 0.7329 0.7155 0.4472 0.035 Uiso 1 1 calc R . .
C83 C 0.8272(9) 0.5850(8) 0.4023(6) 0.028(4) Uani 1 1 d . . .
C84 C 0.8744(9) 0.6153(8) 0.3667(6) 0.028(4) Uani 1 1 d . . .
H84 H 0.8479 0.6408 0.3392 0.034 Uiso 1 1 calc R . .
C85 C 0.9575(9) 0.6091(7) 0.3706(6) 0.028(4) Uani 1 1 d . . .
H85 H 0.9875 0.6298 0.3459 0.033 Uiso 1 1 calc R . .
C86 C 0.9978(9) 0.5713(7) 0.4117(6) 0.028(4) Uani 1 1 d . . .
H86 H 1.0553 0.5678 0.4152 0.033 Uiso 1 1 calc R . .
C87 C 0.9553(9) 0.5403(7) 0.4461(6) 0.027(4) Uani 1 1 d . . .
H87 H 0.9823 0.5140 0.4728 0.033 Uiso 1 1 calc R . .
C88 C 0.8684(9) 0.5477(7) 0.4415(6) 0.027(4) Uani 1 1 d . . .
H88 H 0.8386 0.5266 0.4660 0.032 Uiso 1 1 calc R . .
C89 C 1.0087(9) 0.6047(8) 0.5927(7) 0.030(4) Uani 1 1 d . . .
C90 C 0.9802(9) 0.5457(8) 0.5936(6) 0.028(4) Uani 1 1 d . . .
H90 H 0.9232 0.5392 0.5907 0.033 Uiso 1 1 calc R . .
C91 C 1.0343(9) 0.4927(8) 0.5990(6) 0.030(4) Uani 1 1 d . . .
H91 H 1.0151 0.4520 0.6014 0.036 Uiso 1 1 calc R . .
C92 C 1.1177(9) 0.5071(8) 0.6003(6) 0.029(4) Uani 1 1 d . . .
H92 H 1.1553 0.4742 0.6021 0.035 Uiso 1 1 calc R . .
C93 C 1.1480(9) 0.5657(8) 0.5990(6) 0.030(4) Uani 1 1 d . . .
H93 H 1.2048 0.5731 0.6032 0.036 Uiso 1 1 calc R . .
C94 C 1.0911(9) 0.6149(8) 0.5911(6) 0.031(4) Uani 1 1 d . . .
H94 H 1.1098 0.6550 0.5848 0.037 Uiso 1 1 calc R . .
C95 C 0.9598(10) 0.7173(8) 0.5360(6) 0.030(4) Uani 1 1 d . . .
C96 C 0.9160(9) 0.7094(7) 0.4857(6) 0.028(4) Uani 1 1 d . . .
H96 H 0.8756 0.6786 0.4798 0.034 Uiso 1 1 calc R . .
C97 C 0.9332(9) 0.7489(7) 0.4428(7) 0.030(4) Uani 1 1 d . . .
H97 H 0.9006 0.7480 0.4087 0.036 Uiso 1 1 calc R . .
C98 C 0.9979(9) 0.7881(8) 0.4521(7) 0.030(4) Uani 1 1 d . . .
H98 H 1.0097 0.8147 0.4238 0.036 Uiso 1 1 calc R . .
C99 C 1.0443(10) 0.7900(8) 0.4991(7) 0.032(4) Uani 1 1 d . . .
H99 H 1.0893 0.8170 0.5032 0.038 Uiso 1 1 calc R . .
C100 C 1.0286(10) 0.7513(8) 0.5459(7) 0.032(4) Uani 1 1 d . . .
H100 H 1.0631 0.7504 0.5793 0.038 Uiso 1 1 calc R . .
C101 C 0.9607(10) 0.7185(8) 0.6503(7) 0.033(4) Uani 1 1 d . . .
C102 C 1.0369(11) 0.7044(9) 0.6874(7) 0.037(4) Uani 1 1 d . . .
H102 H 1.0682 0.6692 0.6815 0.044 Uiso 1 1 calc R . .
C103 C 1.0597(12) 0.7416(9) 0.7283(7) 0.039(5) Uani 1 1 d . . .
H103 H 1.1089 0.7331 0.7507 0.047 Uiso 1 1 calc R . .
C104 C 1.0143(11) 0.7936(9) 0.7403(7) 0.038(5) Uani 1 1 d . . .
C105 C 1.0387(12) 0.8293(9) 0.7814(8) 0.041(5) Uani 1 1 d . . .
H105 H 1.0873 0.8190 0.8037 0.050 Uiso 1 1 calc R . .
C106 C 0.9941(11) 0.8855(9) 0.7950(7) 0.039(5) Uani 1 1 d . . .
H106 H 1.0144 0.9142 0.8219 0.047 Uiso 1 1 calc R . .
C107 C 0.9173(11) 0.8911(9) 0.7627(7) 0.041(5) Uani 1 1 d . . .
H107 H 0.8813 0.9219 0.7722 0.049 Uiso 1 1 calc R . .
C108 C 0.8925(11) 0.8556(9) 0.7197(7) 0.039(4) Uani 1 1 d . . .
H108 H 0.8448 0.8668 0.6969 0.046 Uiso 1 1 calc R . .
C109 C 0.9356(11) 0.8013(9) 0.7071(7) 0.037(4) Uani 1 1 d . . .
C110 C 0.9108(10) 0.7642(8) 0.6630(7) 0.035(4) Uani 1 1 d . . .
C111 C 0.8308(10) 0.7728(8) 0.6299(7) 0.034(4) Uani 1 1 d . . .
C112 C 0.8346(10) 0.8180(8) 0.5898(7) 0.033(4) Uani 1 1 d . . .
C113 C 0.9002(10) 0.8547(8) 0.5812(7) 0.034(4) Uani 1 1 d . . .
H113 H 0.9508 0.8471 0.6022 0.041 Uiso 1 1 calc R . .
C114 C 0.8956(10) 0.9050(8) 0.5409(7) 0.035(4) Uani 1 1 d . . .
H114 H 0.9409 0.9301 0.5363 0.042 Uiso 1 1 calc R . .
C115 C 0.8210(11) 0.9126(8) 0.5108(7) 0.035(4) Uani 1 1 d . . .
H115 H 0.8186 0.9418 0.4824 0.042 Uiso 1 1 calc R . .
C116 C 0.7561(10) 0.8856(8) 0.5165(7) 0.034(4) Uani 1 1 d . . .
H116 H 0.7066 0.8974 0.4961 0.040 Uiso 1 1 calc R . .
C117 C 0.7582(10) 0.8367(8) 0.5543(7) 0.032(4) Uani 1 1 d . . .
C118 C 0.6878(11) 0.8009(8) 0.5601(7) 0.034(4) Uani 1 1 d . . .
H118 H 0.6405 0.8048 0.5347 0.041 Uiso 1 1 calc R . .
C119 C 0.6889(10) 0.7624(8) 0.6009(7) 0.033(4) Uani 1 1 d . . .
H119 H 0.6400 0.7412 0.6048 0.039 Uiso 1 1 calc R . .
C120 C 0.7582(10) 0.7495(8) 0.6405(7) 0.034(4) Uani 1 1 d . . .
C121 C 0.7533(6) 0.7530(4) 0.7456(4) 0.045(5) Uani 1 1 d G . .
C122 C 0.7157(7) 0.8077(5) 0.7561(4) 0.044(5) Uani 1 1 d G . .
H122 H 0.6763 0.8250 0.7295 0.053 Uiso 1 1 calc R . .
C123 C 0.7357(9) 0.8372(5) 0.8054(5) 0.046(5) Uani 1 1 d G . .
H123 H 0.7100 0.8746 0.8125 0.055 Uiso 1 1 calc R . .
C124 C 0.7933(9) 0.8120(6) 0.8442(4) 0.049(6) Uani 1 1 d G . .
H124 H 0.8070 0.8322 0.8779 0.059 Uiso 1 1 calc R . .
C125 C 0.8309(8) 0.7573(7) 0.8337(4) 0.049(6) Uani 1 1 d G . .
H125 H 0.8703 0.7401 0.8603 0.059 Uiso 1 1 calc R . .
C126 C 0.8109(7) 0.7278(5) 0.7844(4) 0.047(5) Uani 1 1 d G . .
H126 H 0.8366 0.6904 0.7773 0.056 Uiso 1 1 calc R . .
C127 C 0.6465(10) 0.6795(8) 0.6973(7) 0.035(4) Uani 1 1 d . . .
C128 C 0.6271(11) 0.6194(9) 0.7068(7) 0.040(5) Uani 1 1 d . . .
H128 H 0.6701 0.5906 0.7096 0.047 Uiso 1 1 calc R . .
C129 C 0.5490(11) 0.5972(9) 0.7125(7) 0.038(5) Uani 1 1 d . . .
H129 H 0.5384 0.5556 0.7200 0.046 Uiso 1 1 calc R . .
C130 C 0.4866(11) 0.6431(9) 0.7061(8) 0.039(5) Uani 1 1 d . . .
H130 H 0.4328 0.6319 0.7113 0.047 Uiso 1 1 calc R . .
C131 C 0.5008(11) 0.6969(9) 0.6940(8) 0.040(5) Uani 1 1 d . . .
H131 H 0.4571 0.7243 0.6848 0.048 Uiso 1 1 calc R . .
C132 C 0.5769(11) 0.7161(9) 0.6940(7) 0.039(5) Uani 1 1 d . . .
H132 H 0.5848 0.7589 0.6915 0.047 Uiso 1 1 calc R . .
C133 C 0.8470(5) 0.6131(4) 0.9031(4) 0.072(8) Uani 1 1 d G . .
C134 C 0.7741(5) 0.5946(5) 0.8745(4) 0.072(8) Uani 1 1 d G . .
H134 H 0.7730 0.5607 0.8506 0.086 Uiso 1 1 calc R . .
C135 C 0.7028(5) 0.6256(5) 0.8808(5) 0.073(8) Uani 1 1 d G . .
H135 H 0.6530 0.6129 0.8613 0.088 Uiso 1 1 calc R . .
C136 C 0.7044(5) 0.6752(5) 0.9158(5) 0.070(8) Uani 1 1 d G . .
H136 H 0.6557 0.6964 0.9201 0.084 Uiso 1 1 calc R . .
C137 C 0.7773(6) 0.6938(5) 0.9444(5) 0.070(8) Uani 1 1 d G . .
H137 H 0.7784 0.7277 0.9683 0.084 Uiso 1 1 calc R . .
C138 C 0.8486(5) 0.6628(4) 0.9381(4) 0.070(8) Uani 1 1 d G . .
H138 H 0.8985 0.6755 0.9576 0.084 Uiso 1 1 calc R . .
C139 C 1.0307(5) 0.6339(5) 0.9056(4) 0.068(8) Uani 1 1 d G . .
C140 C 1.0545(6) 0.6726(6) 0.8661(5) 0.067(8) Uani 1 1 d G . .
H140 H 1.0259 0.6724 0.8306 0.081 Uiso 1 1 calc R . .
C141 C 1.1201(6) 0.7116(6) 0.8785(7) 0.067(8) Uani 1 1 d G . .
H141 H 1.1364 0.7381 0.8515 0.080 Uiso 1 1 calc R . .
C142 C 1.1619(6) 0.7119(7) 0.9304(7) 0.070(8) Uani 1 1 d G . .
H142 H 1.2068 0.7386 0.9389 0.084 Uiso 1 1 calc R . .
C143 C 1.1381(6) 0.6732(7) 0.9699(6) 0.070(8) Uani 1 1 d G . .
H143 H 1.1666 0.6734 1.0054 0.084 Uiso 1 1 calc R . .
C144 C 1.0724(5) 0.6342(6) 0.9575(5) 0.070(8) Uani 1 1 d G . .
H144 H 1.0561 0.6078 0.9845 0.084 Uiso 1 1 calc R . .
C145 C 0.9291(4) 0.4781(3) 0.9798(3) 0.072(9) Uani 1 1 d G . .
C146 C 0.9622(5) 0.5083(4) 0.9384(3) 0.071(8) Uani 1 1 d G . .
C147 C 1.0370(5) 0.4902(4) 0.9239(4) 0.071(8) Uani 1 1 d G . .
H147 H 1.0596 0.5109 0.8957 0.085 Uiso 1 1 calc R . .
C148 C 1.0786(5) 0.4419(5) 0.9508(4) 0.071(8) Uani 1 1 d G . .
H148 H 1.1296 0.4295 0.9409 0.086 Uiso 1 1 calc R . .
C149 C 1.0454(5) 0.4117(4) 0.9921(4) 0.071(8) Uani 1 1 d G . .
C150 C 0.9707(5) 0.4297(3) 1.0066(3) 0.072(8) Uani 1 1 d G . .
C151 C 0.9375(6) 0.3995(4) 1.0480(3) 0.073(8) Uani 1 1 d G . .
H151 H 0.8865 0.4119 1.0579 0.087 Uiso 1 1 calc R . .
C152 C 0.9791(7) 0.3512(4) 1.0748(4) 0.073(8) Uani 1 1 d G . .
H152 H 0.9565 0.3306 1.1031 0.087 Uiso 1 1 calc R . .
C153 C 1.0539(7) 0.3331(4) 1.0603(5) 0.072(8) Uani 1 1 d G . .
H153 H 1.0823 0.3001 1.0787 0.086 Uiso 1 1 calc R . .
C154 C 1.0870(6) 0.3633(4) 1.0190(5) 0.071(8) Uani 1 1 d G . .
H154 H 1.1381 0.3510 1.0091 0.086 Uiso 1 1 calc R . .
C155 C 0.8600(4) 0.4917(3) 0.9885(3) 0.072(8) Uani 1 1 d G . .
C156 C 0.7878(4) 0.4673(4) 0.9633(4) 0.071(8) Uani 1 1 d G . .
C157 C 0.7143(4) 0.4944(5) 0.9709(5) 0.072(8) Uani 1 1 d G . .
H157 H 0.6649 0.4778 0.9537 0.087 Uiso 1 1 calc R . .
C158 C 0.7129(5) 0.5458(5) 1.0035(5) 0.072(8) Uani 1 1 d G . .
H158 H 0.6626 0.5643 1.0087 0.087 Uiso 1 1 calc R . .
C159 C 0.7851(6) 0.5702(4) 1.0287(4) 0.073(9) Uani 1 1 d G . .
C160 C 0.8586(5) 0.5431(4) 1.0211(3) 0.073(9) Uani 1 1 d G . .
C161 C 0.9308(6) 0.5674(4) 1.0463(3) 0.073(9) Uani 1 1 d G . .
H161 H 0.9811 0.5489 1.0411 0.088 Uiso 1 1 calc R . .
C162 C 0.9295(7) 0.6188(4) 1.0789(4) 0.075(9) Uani 1 1 d G . .
H162 H 0.9788 0.6355 1.0961 0.090 Uiso 1 1 calc R . .
C163 C 0.8559(8) 0.6459(5) 1.0865(5) 0.076(9) Uani 1 1 d G . .
H163 H 0.8550 0.6810 1.1088 0.091 Uiso 1 1 calc R . .
C164 C 0.7837(7) 0.6216(5) 1.0613(5) 0.074(9) Uani 1 1 d G . .
H164 H 0.7334 0.6401 1.0665 0.088 Uiso 1 1 calc R . .
C165 C 0.7017(5) 0.3548(4) 0.9334(4) 0.071(8) Uani 1 1 d G . .
C166 C 0.6495(5) 0.3174(5) 0.9002(4) 0.064(7) Uani 1 1 d G . .
H166 H 0.6422 0.3238 0.8621 0.077 Uiso 1 1 calc R . .
C167 C 0.6079(6) 0.2706(5) 0.9227(5) 0.070(8) Uani 1 1 d G . .
H167 H 0.5722 0.2450 0.9001 0.084 Uiso 1 1 calc R . .
C168 C 0.6185(6) 0.2612(5) 0.9784(6) 0.070(8) Uani 1 1 d G . .
H168 H 0.5901 0.2292 0.9938 0.084 Uiso 1 1 calc R . .
C169 C 0.6708(6) 0.2986(6) 1.0116(4) 0.071(8) Uani 1 1 d G . .
H169 H 0.6780 0.2922 1.0497 0.085 Uiso 1 1 calc R . .
C170 C 0.7123(5) 0.3454(5) 0.9891(4) 0.071(8) Uani 1 1 d G . .
H170 H 0.7480 0.3710 1.0117 0.085 Uiso 1 1 calc R . .
C171 C 0.8624(5) 0.3630(5) 0.9020(4) 0.068(8) Uani 1 1 d G . .
C172 C 0.8831(5) 0.3099(5) 0.9310(4) 0.067(8) Uani 1 1 d G . .
H172 H 0.8514 0.2967 0.9582 0.080 Uiso 1 1 calc R . .
C173 C 0.9501(6) 0.2761(6) 0.9201(6) 0.063(7) Uani 1 1 d G . .
H173 H 0.9643 0.2397 0.9398 0.075 Uiso 1 1 calc R . .
C174 C 0.9964(6) 0.2954(7) 0.8802(6) 0.068(8) Uani 1 1 d G . .
H174 H 1.0423 0.2723 0.8728 0.082 Uiso 1 1 calc R . .
C175 C 0.9757(6) 0.3486(7) 0.8513(5) 0.063(7) Uani 1 1 d G . .
H175 H 1.0074 0.3618 0.8241 0.076 Uiso 1 1 calc R . .
C176 C 0.9087(6) 0.3824(6) 0.8622(5) 0.069(8) Uani 1 1 d G . .
H176 H 0.8945 0.4187 0.8424 0.083 Uiso 1 1 calc R . .
Cl1 Cl 0.1545(4) 0.5318(3) 0.3290(3) 0.0689(19) Uani 1 1 d . . .
C177 C 0.2334(15) 0.4898(12) 0.3640(10) 0.060(7) Uani 1 1 d . . .
H17A H 0.2107 0.4585 0.3867 0.071 Uiso 1 1 calc R . .
H17B H 0.2685 0.5173 0.3883 0.071 Uiso 1 1 calc R . .
Cl2 Cl 0.2914(3) 0.4542(3) 0.3185(4) 0.074(2) Uani 1 1 d . . .
Cl3 Cl 0.2712(5) 0.7883(4) 0.8280(3) 0.100(3) Uani 1 1 d . . .
Cl4 Cl 0.3766(12) 0.2240(16) 0.8568(9) 0.196(13) Uani 0.658(12) 1 d P A 1
Cl4' Cl 0.2582(10) 0.4452(6) 0.7044(7) 0.059(4) Uani 0.342(12) 1 d P A 2

loop_
_atom_site_aniso_label
_atom_site_aniso_U_11
_atom_site_aniso_U_22
_atom_site_aniso_U_33
_atom_site_aniso_U_23
_atom_site_aniso_U_13
_atom_site_aniso_U_12
Au1 0.0188(2) 0.0370(3) 0.0220(2) 0.0000(2) 0.00122(19) 0.0003(2)
Au2 0.01278(18) 0.0196(2) 0.0220(2) 0.0022(2) 0.00283(17) -0.00513(19)
Au3 0.01324(19) 0.0253(2) 0.0207(2) 0.0011(2) 0.00437(17) 0.00089(19)
Au4 0.01257(18) 0.0252(2) 0.0210(2) -0.0006(2) 0.00256(17) 0.00212(19)
Au5 0.01412(19) 0.0180(2) 0.0227(2) -0.0003(2) 0.00349(17) -0.00516(19)
Au6 0.0183(2) 0.0367(3) 0.0257(2) 0.0081(2) 0.00282(19) -0.0015(2)
Au7 0.0286(3) 0.0619(4) 0.0215(3) 0.0014(3) 0.0005(2) 0.0055(3)
Au8 0.0618(4) 0.0776(5) 0.0265(3) 0.0092(3) 0.0187(3) 0.0245(4)
Au9 0.0249(2) 0.0355(3) 0.0283(3) 0.0042(3) 0.0030(2) 0.0023(2)
Au10 0.01375(19) 0.0147(2) 0.0253(2) -0.00020(19) 0.00450(17) -0.00407(18)
S1 0.0124(12) 0.0130(13) 0.0180(13) -0.0045(11) 0.0018(10) -0.0086(11)
S2 0.0063(11) 0.0225(15) 0.0256(15) 0.0017(13) -0.0001(11) -0.0044(12)
S3 0.0282(16) 0.036(2) 0.0179(15) 0.0025(14) 0.0008(13) -0.0106(15)
S4 0.0261(17) 0.045(2) 0.038(2) 0.0129(18) 0.0093(15) 0.0066(17)
P1 0.0281(19) 0.032(2) 0.035(2) -0.0066(18) -0.0022(17) 0.0014(17)
P2 0.0108(13) 0.0197(16) 0.0342(18) -0.0005(14) 0.0062(13) -0.0080(12)
P3 0.0147(14) 0.0254(17) 0.0139(14) 0.0029(13) -0.0029(12) 0.0003(13)
P4 0.0123(13) 0.034(2) 0.0197(15) -0.0036(14) -0.0020(12) -0.0009(14)
P5 0.0180(14) 0.0150(15) 0.0350(18) 0.0007(14) 0.0071(14) -0.0123(13)
P6 0.0245(17) 0.0242(18) 0.039(2) 0.0128(16) 0.0024(16) 0.0004(15)
P7 0.070(3) 0.090(4) 0.0182(19) 0.002(3) 0.002(2) -0.005(4)
P8 0.099(5) 0.074(4) 0.029(2) 0.016(3) 0.016(3) 0.019(4)
C1 0.041(9) 0.041(10) 0.042(9) 0.001(8) 0.002(8) -0.001(8)
C2 0.040(9) 0.040(10) 0.040(9) 0.001(8) 0.002(8) -0.001(8)
C3 0.043(9) 0.043(10) 0.043(9) 0.000(9) 0.001(8) -0.002(9)
C4 0.046(10) 0.044(11) 0.045(10) 0.000(9) 0.000(8) -0.002(9)
C5 0.049(10) 0.047(11) 0.047(10) 0.002(9) 0.003(9) -0.002(9)
C6 0.044(9) 0.042(10) 0.044(10) 0.000(8) 0.003(8) -0.001(8)
C7 0.034(8) 0.043(10) 0.043(9) -0.003(8) 0.002(7) -0.003(8)
C8 0.037(8) 0.041(10) 0.041(9) -0.005(8) 0.002(7) 0.001(8)
C9 0.038(9) 0.046(11) 0.046(10) -0.005(9) 0.003(8) 0.001(8)
C10 0.037(9) 0.045(10) 0.043(10) -0.004(8) 0.002(8) 0.004(8)
C11 0.037(8) 0.043(10) 0.041(9) -0.005(8) 0.003(7) -0.001(8)
C12 0.038(9) 0.046(10) 0.046(10) -0.005(9) 0.003(8) 0.001(9)
C13 0.033(8) 0.032(8) 0.033(8) -0.004(7) 0.002(7) 0.000(7)
C14 0.033(8) 0.031(8) 0.035(8) -0.001(7) 0.001(7) 0.001(7)
C15 0.032(8) 0.031(8) 0.034(8) -0.002(7) 0.003(6) 0.002(7)
C16 0.032(7) 0.028(8) 0.033(8) -0.003(6) 0.002(6) 0.000(6)
C17 0.032(7) 0.029(8) 0.034(8) -0.002(7) 0.002(6) 0.001(6)
C18 0.032(7) 0.030(8) 0.032(8) -0.004(6) 0.001(6) 0.001(7)
C19 0.030(7) 0.028(8) 0.033(8) 0.001(7) 0.001(6) 0.000(6)
C20 0.032(7) 0.029(8) 0.033(8) 0.000(7) 0.002(6) -0.002(7)
C21 0.031(7) 0.030(8) 0.033(8) 0.000(7) 0.002(6) 0.000(7)
C22 0.033(8) 0.030(8) 0.034(8) 0.000(7) 0.002(7) -0.001(7)
C23 0.034(8) 0.031(8) 0.035(8) 0.001(7) 0.003(7) -0.002(7)
C24 0.036(8) 0.034(9) 0.035(8) 0.002(7) 0.002(7) -0.001(7)
C25 0.038(8) 0.037(9) 0.038(8) 0.001(8) 0.002(7) -0.002(8)
C26 0.040(9) 0.039(10) 0.039(9) 0.002(8) 0.000(7) -0.003(8)
C27 0.040(9) 0.038(9) 0.039(9) 0.002(8) 0.002(7) -0.003(8)
C28 0.037(8) 0.036(9) 0.036(9) 0.002(7) 0.003(7) -0.003(7)
C29 0.036(8) 0.034(9) 0.036(8) 0.001(7) 0.003(7) -0.002(7)
C30 0.034(8) 0.033(8) 0.034(8) 0.005(7) 0.002(7) -0.001(7)
C31 0.033(8) 0.034(8) 0.034(8) 0.002(7) 0.004(7) 0.000(7)
C32 0.032(7) 0.030(8) 0.032(8) 0.002(7) 0.001(6) -0.001(7)
C33 0.027(7) 0.030(8) 0.033(8) -0.001(6) 0.004(6) 0.004(6)
C34 0.026(7) 0.032(8) 0.033(8) -0.003(7) 0.004(6) 0.003(6)
C35 0.028(7) 0.032(8) 0.034(8) -0.002(7) 0.003(6) 0.000(7)
C36 0.029(7) 0.030(8) 0.032(7) -0.003(6) 0.003(6) 0.001(6)
C37 0.026(7) 0.031(8) 0.035(8) -0.003(7) 0.002(6) 0.004(6)
C38 0.028(7) 0.031(8) 0.034(8) -0.002(7) 0.003(6) 0.001(6)
C39 0.028(7) 0.027(8) 0.031(7) -0.002(6) 0.003(6) -0.002(6)
C40 0.028(7) 0.030(8) 0.033(8) 0.002(7) 0.002(6) -0.002(6)
C41 0.026(7) 0.030(8) 0.033(8) 0.003(6) 0.005(6) -0.002(6)
C42 0.026(7) 0.028(7) 0.032(7) 0.004(6) 0.003(6) -0.003(6)
C43 0.025(7) 0.030(8) 0.033(8) 0.002(6) 0.003(6) 0.000(6)
C44 0.023(6) 0.030(8) 0.031(7) 0.003(6) 0.005(6) -0.003(6)
C45 0.021(6) 0.028(7) 0.032(7) -0.001(6) 0.006(6) -0.001(6)
C46 0.022(6) 0.029(8) 0.032(7) 0.001(6) 0.003(6) 0.002(6)
C47 0.023(6) 0.030(8) 0.033(8) 0.000(6) 0.003(6) 0.003(6)
C48 0.021(6) 0.026(7) 0.031(7) -0.001(6) 0.003(6) -0.003(6)
C49 0.023(6) 0.029(8) 0.031(7) -0.003(6) 0.003(6) 0.001(6)
C50 0.021(6) 0.028(7) 0.030(7) 0.001(6) 0.003(6) 0.001(6)
C51 0.019(6) 0.029(7) 0.033(7) 0.000(7) 0.006(5) 0.001(6)
C52 0.024(7) 0.032(8) 0.033(7) -0.001(7) 0.006(6) 0.000(6)
C53 0.024(6) 0.032(8) 0.032(7) -0.002(6) 0.007(6) 0.002(6)
C54 0.024(7) 0.033(8) 0.035(8) -0.001(7) 0.005(6) 0.000(6)
C55 0.024(7) 0.033(8) 0.035(8) 0.001(7) 0.005(6) 0.000(6)
C56 0.024(7) 0.031(8) 0.033(8) 0.001(6) 0.004(6) 0.000(6)
C57 0.022(6) 0.028(7) 0.031(7) 0.003(6) 0.007(6) -0.002(6)
C58 0.022(6) 0.029(8) 0.031(7) 0.003(6) 0.004(6) 0.000(6)
C59 0.021(6) 0.030(8) 0.031(7) 0.002(6) 0.006(6) 0.001(6)
C60 0.023(6) 0.029(8) 0.031(7) 0.002(6) 0.006(6) -0.001(6)
C61 0.023(6) 0.028(7) 0.031(7) 0.002(6) 0.007(6) -0.001(6)
C62 0.026(7) 0.028(8) 0.033(7) 0.002(6) 0.007(6) -0.001(6)
C63 0.025(6) 0.026(7) 0.031(7) 0.004(6) 0.008(5) 0.000(6)
C64 0.024(6) 0.030(8) 0.032(7) 0.002(6) 0.006(6) 0.000(6)
C65 0.024(6) 0.030(8) 0.031(7) 0.002(6) 0.005(6) 0.000(6)
C66 0.022(6) 0.030(8) 0.031(7) 0.002(6) 0.006(6) 0.000(6)
C67 0.024(6) 0.032(8) 0.033(8) 0.001(6) 0.004(6) 0.002(6)
C68 0.024(7) 0.031(8) 0.034(8) 0.001(7) 0.003(6) 0.001(6)
C69 0.026(7) 0.032(8) 0.035(8) 0.001(7) 0.001(6) 0.002(6)
C70 0.030(7) 0.038(9) 0.039(8) 0.005(7) -0.001(7) 0.001(7)
C71 0.028(7) 0.035(9) 0.039(9) 0.000(7) 0.000(7) -0.001(7)
C72 0.025(7) 0.033(8) 0.036(8) 0.002(7) 0.001(6) 0.003(6)
C73 0.024(7) 0.032(8) 0.035(8) 0.001(7) 0.003(6) 0.002(6)
C74 0.024(7) 0.032(8) 0.034(8) 0.000(7) 0.003(6) 0.000(6)
C75 0.023(7) 0.032(8) 0.033(8) -0.001(6) 0.002(6) 0.001(6)
C76 0.024(6) 0.030(8) 0.033(7) -0.002(7) 0.004(6) 0.002(6)
C77 0.024(6) 0.027(7) 0.033(7) -0.002(6) 0.007(6) 0.002(6)
C78 0.024(7) 0.031(8) 0.034(8) 0.000(7) 0.004(6) 0.004(6)
C79 0.027(7) 0.029(8) 0.036(8) -0.001(7) 0.005(6) 0.005(6)
C80 0.024(6) 0.027(7) 0.035(8) 0.002(6) 0.006(6) 0.006(6)
C81 0.023(6) 0.030(8) 0.035(8) 0.000(7) 0.007(6) 0.003(6)
C82 0.024(6) 0.030(8) 0.034(8) 0.001(7) 0.006(6) 0.001(6)
C83 0.023(6) 0.030(7) 0.032(7) 0.001(7) 0.006(6) 0.001(6)
C84 0.024(6) 0.031(8) 0.032(7) 0.002(6) 0.007(6) 0.000(6)
C85 0.023(6) 0.029(8) 0.032(7) 0.002(6) 0.005(6) -0.002(6)
C86 0.022(6) 0.031(8) 0.031(7) 0.001(6) 0.006(6) 0.002(6)
C87 0.022(6) 0.029(7) 0.031(7) 0.001(6) 0.003(6) 0.003(6)
C88 0.021(6) 0.029(8) 0.031(7) 0.003(6) 0.007(5) 0.000(6)
C89 0.027(7) 0.032(8) 0.034(8) 0.001(6) 0.009(6) 0.000(6)
C90 0.025(6) 0.031(8) 0.030(7) 0.003(6) 0.012(5) 0.001(6)
C91 0.026(6) 0.034(8) 0.033(7) 0.000(7) 0.012(6) 0.000(7)
C92 0.026(6) 0.032(8) 0.031(7) 0.001(6) 0.013(6) -0.001(6)
C93 0.027(7) 0.032(8) 0.032(7) 0.004(6) 0.011(6) -0.001(6)
C94 0.029(7) 0.032(8) 0.033(7) 0.001(7) 0.008(6) 0.000(6)
C95 0.030(7) 0.031(8) 0.031(7) 0.005(6) 0.009(6) -0.004(6)
C96 0.024(6) 0.029(8) 0.032(7) 0.001(6) 0.008(6) -0.002(6)
C97 0.027(7) 0.030(8) 0.033(8) 0.003(6) 0.006(6) -0.003(6)
C98 0.029(7) 0.028(8) 0.033(7) 0.002(6) 0.008(6) -0.003(6)
C99 0.030(7) 0.033(8) 0.033(8) 0.006(7) 0.009(6) -0.004(7)
C100 0.031(7) 0.032(8) 0.033(8) -0.001(7) 0.004(6) -0.002(7)
C101 0.034(8) 0.035(8) 0.031(8) -0.003(7) 0.005(6) -0.002(7)
C102 0.036(8) 0.039(9) 0.036(8) -0.002(7) 0.004(7) 0.001(7)
C103 0.040(9) 0.042(10) 0.037(9) 0.001(8) 0.005(7) 0.000(8)
C104 0.038(8) 0.040(9) 0.035(8) 0.000(8) 0.004(7) 0.000(8)
C105 0.042(9) 0.044(10) 0.038(9) -0.001(8) 0.003(8) 0.001(8)
C106 0.040(9) 0.041(10) 0.036(8) 0.001(8) 0.004(7) -0.001(8)
C107 0.041(9) 0.044(10) 0.037(9) 0.000(8) 0.005(7) -0.001(8)
C108 0.039(8) 0.041(9) 0.036(8) 0.000(8) 0.006(7) -0.002(8)
C109 0.037(8) 0.039(9) 0.034(8) 0.001(7) 0.005(7) -0.001(8)
C110 0.035(8) 0.036(9) 0.034(8) 0.002(7) 0.006(7) -0.002(7)
C111 0.035(8) 0.034(9) 0.033(8) 0.001(7) 0.006(7) -0.003(7)
C112 0.035(8) 0.034(9) 0.032(8) 0.000(7) 0.006(7) -0.003(7)
C113 0.035(8) 0.035(8) 0.033(8) 0.000(7) 0.006(6) -0.001(7)
C114 0.035(8) 0.034(8) 0.035(8) 0.000(7) 0.006(7) -0.001(7)
C115 0.037(8) 0.035(9) 0.033(8) -0.002(7) 0.005(7) -0.001(7)
C116 0.036(8) 0.033(9) 0.033(8) 0.001(7) 0.004(7) -0.002(7)
C117 0.033(8) 0.031(8) 0.032(8) 0.002(7) 0.006(6) -0.003(7)
C118 0.035(8) 0.034(9) 0.033(8) 0.000(7) 0.004(7) 0.001(7)
C119 0.034(8) 0.033(8) 0.032(8) 0.002(7) 0.005(6) -0.003(7)
C120 0.036(8) 0.035(9) 0.031(8) 0.006(7) 0.006(7) -0.004(7)
C121 0.044(10) 0.048(11) 0.043(10) 0.000(9) 0.005(8) -0.002(9)
C122 0.044(9) 0.048(11) 0.041(10) -0.001(9) 0.005(8) -0.002(9)
C123 0.045(10) 0.050(11) 0.042(10) -0.003(9) 0.004(8) -0.003(9)
C124 0.048(10) 0.053(12) 0.045(10) 0.001(9) 0.004(9) -0.004(9)
C125 0.049(11) 0.052(12) 0.046(10) -0.001(9) 0.004(9) -0.001(10)
C126 0.047(10) 0.050(11) 0.044(10) -0.001(9) 0.004(8) -0.002(9)
C127 0.030(7) 0.038(9) 0.037(8) 0.001(7) 0.007(7) -0.007(7)
C128 0.035(8) 0.043(10) 0.041(9) -0.001(8) 0.003(7) -0.005(8)
C129 0.035(8) 0.039(10) 0.041(9) 0.003(8) 0.003(7) -0.003(7)
C130 0.035(8) 0.041(10) 0.043(9) 0.001(8) 0.004(7) -0.005(7)
C131 0.036(8) 0.040(10) 0.044(10) 0.001(8) 0.003(8) -0.004(8)
C132 0.037(8) 0.040(9) 0.039(9) 0.001(8) 0.003(7) -0.004(8)
C133 0.075(16) 0.071(17) 0.069(15) 0.000(14) 0.006(13) 0.000(14)
C134 0.074(16) 0.072(17) 0.070(16) -0.001(14) 0.007(13) 0.003(14)
C135 0.075(16) 0.073(17) 0.072(16) -0.001(15) 0.006(13) 0.001(15)
C136 0.071(15) 0.070(16) 0.067(15) 0.000(13) 0.006(13) 0.000(14)
C137 0.072(15) 0.070(16) 0.068(16) -0.001(13) 0.007(13) 0.000(14)
C138 0.072(16) 0.069(16) 0.068(16) 0.001(13) 0.006(13) 0.001(14)
C139 0.074(15) 0.066(15) 0.063(14) 0.000(13) 0.003(13) 0.002(13)
C140 0.073(15) 0.065(15) 0.063(14) 0.000(13) 0.003(13) 0.002(13)
C141 0.071(15) 0.065(15) 0.062(14) 0.001(12) 0.000(12) -0.001(13)
C142 0.075(16) 0.067(16) 0.066(15) 0.001(13) 0.001(13) -0.002(14)
C143 0.075(16) 0.067(16) 0.066(15) 0.001(13) 0.002(13) 0.000(14)
C144 0.075(16) 0.067(16) 0.067(15) 0.001(13) 0.002(13) 0.000(14)
C145 0.074(16) 0.071(17) 0.070(16) 0.000(14) 0.004(13) 0.001(14)
C146 0.074(16) 0.068(17) 0.068(16) 0.002(13) 0.003(13) 0.001(14)
C147 0.073(15) 0.069(16) 0.069(15) 0.001(14) 0.002(13) 0.001(14)
C148 0.073(16) 0.070(17) 0.070(16) -0.001(14) 0.002(13) 0.001(14)
C149 0.073(16) 0.069(17) 0.069(15) 0.000(13) 0.002(13) 0.001(14)
C150 0.074(16) 0.070(16) 0.070(16) 0.000(14) 0.003(14) 0.001(14)
C151 0.075(16) 0.071(16) 0.070(16) 0.000(14) 0.003(13) 0.001(15)
C152 0.074(16) 0.071(17) 0.071(16) 0.001(14) 0.002(13) 0.000(14)
C153 0.073(16) 0.070(16) 0.071(16) 0.000(14) 0.003(14) 0.001(14)
C154 0.073(15) 0.070(16) 0.070(16) -0.001(14) 0.002(13) 0.002(14)
C155 0.075(16) 0.071(16) 0.070(16) 0.000(14) 0.006(13) 0.001(15)
C156 0.074(16) 0.071(17) 0.068(16) -0.002(13) 0.006(13) 0.002(14)
C157 0.073(15) 0.072(16) 0.072(16) 0.000(14) 0.008(13) 0.001(15)
C158 0.074(16) 0.072(17) 0.071(16) 0.000(14) 0.008(13) 0.001(15)
C159 0.073(16) 0.073(18) 0.072(16) 0.000(14) 0.008(13) 0.001(14)
C160 0.075(16) 0.072(17) 0.071(16) 0.000(14) 0.007(14) 0.001(15)
C161 0.076(17) 0.073(18) 0.071(16) 0.001(14) 0.006(14) 0.001(14)
C162 0.077(16) 0.074(18) 0.073(16) -0.001(15) 0.008(14) 0.001(15)
C163 0.077(17) 0.075(18) 0.074(17) 0.000(14) 0.007(14) 0.001(15)
C164 0.076(16) 0.073(17) 0.072(16) 0.001(15) 0.008(14) 0.001(15)
C165 0.072(15) 0.072(16) 0.067(15) -0.004(14) 0.004(13) 0.003(14)
C166 0.065(14) 0.065(15) 0.061(14) 0.000(12) 0.005(12) 0.000(12)
C167 0.071(15) 0.071(17) 0.068(15) -0.001(14) 0.006(13) -0.001(14)
C168 0.072(16) 0.070(16) 0.068(15) 0.000(14) 0.006(13) -0.001(14)
C169 0.072(16) 0.073(17) 0.067(16) 0.000(14) 0.005(13) 0.001(14)
C170 0.073(16) 0.071(17) 0.067(15) 0.001(13) 0.005(13) 0.001(14)
C171 0.071(15) 0.067(16) 0.065(14) 0.000(13) 0.002(12) 0.000(14)
C172 0.069(15) 0.066(15) 0.065(15) 0.000(13) 0.002(13) 0.001(13)
C173 0.064(14) 0.061(14) 0.062(14) 0.000(12) 0.001(12) 0.001(12)
C174 0.069(15) 0.067(16) 0.067(15) 0.000(13) 0.002(13) 0.000(13)
C175 0.064(14) 0.062(15) 0.062(14) 0.000(12) 0.002(12) 0.000(12)
C176 0.071(15) 0.068(16) 0.068(15) -0.001(13) 0.002(13) 0.000(13)
Cl1 0.059(3) 0.069(4) 0.079(4) -0.011(3) 0.011(3) 0.013(3)
C177 0.064(13) 0.053(12) 0.063(13) 0.002(12) 0.011(11) 0.001(12)
Cl2 0.038(2) 0.037(3) 0.146(6) 0.000(3) 0.011(3) 0.010(2)
Cl3 0.104(5) 0.114(6) 0.086(5) -0.019(4) 0.032(4) -0.052(4)
Cl4 0.106(11) 0.36(4) 0.126(13) 0.013(19) 0.047(10) -0.017(18)
Cl4' 0.065(8) 0.026(6) 0.089(10) -0.021(6) 0.026(8) 0.010(6)

loop_
_atom_type_symbol
_atom_type_description
_atom_type_scat_dispersion_real
_atom_type_scat_dispersion_imag
_atom_type_scat_source
C C 0.0033 0.0016 'International Tables Vol C Tables 4.2.6.8 and 6.1.1.4'
H H 0.0000 0.0000 'International Tables Vol C Tables 4.2.6.8 and 6.1.1.4'
P P 0.1023 0.0942 'International Tables Vol C Tables 4.2.6.8 and 6.1.1.4'
S S 0.1246 0.1234 'International Tables Vol C Tables 4.2.6.8 and 6.1.1.4'
Cl Cl 0.1484 0.1585 'International Tables Vol C Tables 4.2.6.8 and 6.1.1.4'
Au Au -2.0133 8.8022 'International Tables Vol C Tables 4.2.6.8 and 6.1.1.4'

loop_
_geom_angle_atom_site_label_1
_geom_angle_atom_site_label_2
_geom_angle_atom_site_label_3
_geom_angle
P1 Au1 S4 177.02(16)
P1 Au1 Au9 127.31(12)
S4 Au1 Au9 50.03(11)
P1 Au1 Au8 129.16(12)
S4 Au1 Au8 49.31(11)
Au9 Au1 Au8 63.68(3)
P1 Au1 Au2 84.12(12)
S4 Au1 Au2 96.90(11)
Au9 Au1 Au2 88.63(2)
Au8 Au1 Au2 145.03(3)
P2 Au2 S1 174.45(12)
P2 Au2 Au10 125.63(10)
S1 Au2 Au10 49.04(8)
P2 Au2 Au3 129.71(10)
S1 Au2 Au3 48.21(8)
Au10 Au2 Au3 62.558(18)
P2 Au2 Au1 82.39(10)
S1 Au2 Au1 99.21(8)
Au10 Au2 Au1 95.36(2)
Au3 Au2 Au1 147.29(3)
P3 Au3 S1 176.42(12)
P3 Au3 Au2 127.80(10)
S1 Au3 Au2 48.65(8)
P3 Au3 Au10 132.98(10)
S1 Au3 Au10 46.80(8)
Au2 Au3 Au10 58.12(3)
P4 Au4 S2 174.70(12)
P4 Au4 Au5 124.16(9)
S2 Au4 Au5 50.65(8)
P4 Au4 Au10 133.78(10)
S2 Au4 Au10 46.28(8)
Au5 Au4 Au10 58.18(3)
P5 Au5 S2 174.72(13)
P5 Au5 Au4 132.52(11)
S2 Au5 Au4 49.68(8)
P5 Au5 Au6 84.30(10)
S2 Au5 Au6 92.80(8)
Au4 Au5 Au6 141.98(3)
P5 Au5 Au10 125.95(9)
S2 Au5 Au10 49.32(9)
Au4 Au5 Au10 64.56(2)
Au6 Au5 Au10 87.30(2)
P6 Au6 S3 177.20(15)
P6 Au6 Au9 127.05(11)
S3 Au6 Au9 50.23(10)
P6 Au6 Au5 82.84(12)
S3 Au6 Au5 96.76(9)
Au9 Au6 Au5 98.36(2)
P6 Au6 Au7 133.18(12)
S3 Au6 Au7 47.41(9)
Au9 Au6 Au7 64.13(3)
Au5 Au6 Au7 143.90(3)
P7 Au7 S3 174.2(2)
P7 Au7 Au6 127.49(19)
S3 Au7 Au6 47.78(11)
P7 Au7 Au9 136.34(17)
S3 Au7 Au9 45.97(10)
Au6 Au7 Au9 55.99(3)
P8 Au8 S4 174.0(2)
P8 Au8 Au1 124.60(19)
S4 Au8 Au1 49.92(12)
P8 Au8 Au9 134.4(2)
S4 Au8 Au9 46.86(11)
Au1 Au8 Au9 57.09(3)
S4 Au9 S3 176.40(15)
S4 Au9 Au1 51.11(12)
S3 Au9 Au1 130.43(11)
S4 Au9 Au6 129.01(12)
S3 Au9 Au6 49.83(10)
Au1 Au9 Au6 175.11(3)
S4 Au9 Au8 47.26(11)
S3 Au9 Au8 129.76(9)
Au1 Au9 Au8 59.23(3)
Au6 Au9 Au8 125.02(3)
S4 Au9 Au7 131.20(11)
S3 Au9 Au7 45.27(9)
Au1 Au9 Au7 124.31(3)
Au6 Au9 Au7 59.88(2)
Au8 Au9 Au7 86.57(4)
S4 Au9 Au10 97.31(11)
S3 Au9 Au10 86.00(9)
Au1 Au9 Au10 92.16(2)
Au6 Au9 Au10 82.97(2)
Au8 Au9 Au10 143.09(3)
Au7 Au9 Au10 130.31(3)
S1 Au10 S2 175.66(11)
S1 Au10 Au5 129.90(8)
S2 Au10 Au5 50.14(8)
S1 Au10 Au2 49.27(8)
S2 Au10 Au2 131.19(8)
Au5 Au10 Au2 174.96(2)
S1 Au10 Au3 46.60(8)
S2 Au10 Au3 129.18(8)
Au5 Au10 Au3 124.46(3)
Au2 Au10 Au3 59.33(3)
S1 Au10 Au4 129.59(8)
S2 Au10 Au4 46.16(9)
Au5 Au10 Au4 57.26(2)
Au2 Au10 Au4 127.59(2)
Au3 Au10 Au4 86.22(3)
S1 Au10 Au9 89.72(8)
S2 Au10 Au9 94.63(8)
Au5 Au10 Au9 91.35(2)
Au2 Au10 Au9 83.73(2)
Au3 Au10 Au9 134.43(3)
Au4 Au10 Au9 139.34(3)
Au3 S1 Au10 86.60(10)
Au3 S1 Au2 83.14(10)
Au10 S1 Au2 81.69(10)
Au4 S2 Au10 87.56(12)
Au4 S2 Au5 79.67(10)
Au10 S2 Au5 80.54(10)
Au7 S3 Au6 84.81(14)
Au7 S3 Au9 88.76(13)
Au6 S3 Au9 79.95(13)
Au9 S4 Au8 85.88(14)
Au9 S4 Au1 78.86(13)
Au8 S4 Au1 80.78(14)
C1 P1 C13 99.5(6)
C1 P1 C7 106.1(4)
C13 P1 C7 106.8(6)
C1 P1 Au1 116.7(3)
C13 P1 Au1 115.6(6)
C7 P1 Au1 111.0(3)
C32 P2 C39 106.1(8)
C32 P2 C33 109.8(6)
C39 P2 C33 101.7(6)
C32 P2 Au2 113.1(6)
C39 P2 Au2 115.0(6)
C33 P2 Au2 110.4(3)
C45 P3 C51 102.4(7)
C45 P3 C57 106.0(7)
C51 P3 C57 115.2(7)
C45 P3 Au3 113.4(5)
C51 P3 Au3 107.1(5)
C57 P3 Au3 112.5(5)
C77 P4 C83 102.0(8)
C77 P4 C76 102.5(7)
C83 P4 C76 118.6(7)
C77 P4 Au4 114.9(6)
C83 P4 Au4 105.1(5)
C76 P4 Au4 113.6(5)
C89 P5 C95 104.9(8)
C89 P5 C101 111.1(8)
C95 P5 C101 98.6(8)
C89 P5 Au5 110.4(5)
C95 P5 Au5 116.2(5)
C101 P5 Au5 114.8(6)
C121 P6 C127 98.7(7)
C121 P6 C120 100.0(7)
C127 P6 C120 107.7(8)
C121 P6 Au6 122.1(4)
C127 P6 Au6 112.2(6)
C120 P6 Au6 114.1(6)
C121 P6 C126 36.1(3)
C127 P6 C126 113.5(7)
C120 P6 C126 121.9(7)
Au6 P6 C126 86.1(3)
C133 P7 C139 113.8(6)
C133 P7 C146 107.8(5)
C139 P7 C146 108.8(5)
C133 P7 Au7 106.2(4)
C139 P7 Au7 109.8(4)
C146 P7 Au7 110.5(4)
C171 P8 C156 114.3(5)
C171 P8 C165 101.4(5)
C156 P8 C165 100.5(5)
C171 P8 Au8 108.0(4)
C156 P8 Au8 123.5(4)
C165 P8 Au8 106.1(4)
C2 C1 C6 120.0
C2 C1 P1 125.1(3)
C6 C1 P1 114.8(3)
C3 C2 C1 120.0
C3 C2 H2 120.0
C1 C2 H2 120.0
C2 C3 C4 120.0
C2 C3 H3 120.0
C4 C3 H3 120.0
C3 C4 C5 120.0
C3 C4 H4 120.0
C5 C4 H4 120.0
C6 C5 C4 120.0
C6 C5 H5 120.0
C4 C5 H5 120.0
C5 C6 C1 120.0
C5 C6 H6 120.0
C1 C6 H6 120.0
C12 C7 C8 120.0
C12 C7 P1 118.9(3)
C8 C7 P1 121.1(3)
C9 C8 C7 120.0
C9 C8 H8 120.0
C7 C8 H8 120.0
C8 C9 C10 120.0
C8 C9 H9 120.0
C10 C9 H9 120.0
C11 C10 C9 120.0
C11 C10 H10 120.0
C9 C10 H10 120.0
C12 C11 C10 120.0
C12 C11 H11 120.0
C10 C11 H11 120.0
C7 C12 C11 120.0
C7 C12 H12 120.0
C11 C12 H12 120.0
C22 C13 C14 119.0(15)
C22 C13 P1 121.6(13)
C14 C13 P1 119.2(12)
C15 C14 C13 116.2(15)
C15 C14 H14 121.9
C13 C14 H14 121.9
C16 C15 C14 122.7(17)
C16 C15 H15 118.7
C14 C15 H15 118.7
C15 C16 C21 123.6(17)
C15 C16 C17 121.1(17)
C21 C16 C17 115.3(15)
C18 C17 C16 123.4(16)
C18 C17 H17 118.3
C16 C17 H17 118.3
C17 C18 C19 115.1(15)
C17 C18 H18 122.4
C19 C18 H18 122.4
C20 C19 C18 121.0(15)
C20 C19 H19 119.5
C18 C19 H19 119.5
C19 C20 C21 124.6(17)
C19 C20 H20 117.7
C21 C20 H20 117.7
C20 C21 C16 119.2(16)
C20 C21 C22 122.5(16)
C16 C21 C22 118.1(15)
C13 C22 C21 119.2(16)
C13 C22 C23 121.9(15)
C21 C22 C23 118.8(15)
C32 C23 C24 123.6(16)
C32 C23 C22 119.1(15)
C24 C23 C22 117.3(15)
C25 C24 C29 114.8(17)
C25 C24 C23 126.1(18)
C29 C24 C23 119.2(16)
C24 C25 C26 128.2(19)
C24 C25 H25 115.9
C26 C25 H25 115.9
C25 C26 C27 112.5(17)
C25 C26 H26 123.7
C27 C26 H26 123.7
C28 C27 C26 120.7(18)
C28 C27 H27 119.6
C26 C27 H27 119.6
C27 C28 C29 121.1(18)
C27 C28 H28 119.4
C29 C28 H28 119.4
C30 C29 C28 121.0(17)
C30 C29 C24 118.1(17)
C28 C29 C24 120.7(17)
C31 C30 C29 123.0(17)
C31 C30 H30 118.5
C29 C30 H30 118.5
C30 C31 C32 123.3(16)
C30 C31 H31 118.4
C32 C31 H31 118.4
C23 C32 C31 112.5(15)
C23 C32 P2 126.4(14)
C31 C32 P2 120.5(12)
C34 C33 C38 120.0
C34 C33 P2 116.7(4)
C38 C33 P2 123.3(4)
C33 C34 C35 120.0
C33 C34 H34 120.0
C35 C34 H34 120.0
C36 C35 C34 120.0
C36 C35 H35 120.0
C34 C35 H35 120.0
C37 C36 C35 120.0
C37 C36 H36 120.0
C35 C36 H36 120.0
C36 C37 C38 120.0
C36 C37 H37 120.0
C38 C37 H37 120.0
C37 C38 C33 120.0
C37 C38 H38 120.0
C33 C38 H38 120.0
C44 C39 C40 126.5(15)
C44 C39 P2 116.4(12)
C40 C39 P2 116.8(13)
C39 C40 C41 119.5(15)
C39 C40 H40 120.3
C41 C40 H40 120.3
C42 C41 C40 116.8(15)
C42 C41 H41 121.6
C40 C41 H41 121.6
C43 C42 C41 120.5(15)
C43 C42 H42 119.7
C41 C42 H42 119.7
C42 C43 C44 123.4(15)
C42 C43 H43 118.3
C44 C43 H43 118.3
C39 C44 C43 112.6(14)
C39 C44 H44 123.7
C43 C44 H44 123.7
C46 C45 C50 119.5(15)
C46 C45 P3 120.4(12)
C50 C45 P3 119.7(12)
C47 C46 C45 122.4(16)
C47 C46 H46 118.8
C45 C46 H46 118.8
C46 C47 C48 122.5(15)
C46 C47 H47 118.8
C48 C47 H47 118.8
C49 C48 C47 117.2(15)
C49 C48 H48 121.4
C47 C48 H48 121.4
C48 C49 C50 121.0(15)
C48 C49 H49 119.5
C50 C49 H49 119.5
C45 C50 C49 117.4(14)
C45 C50 H50 121.3
C49 C50 H50 121.3
C56 C51 C52 114.5(14)
C56 C51 P3 126.6(13)
C52 C51 P3 118.7(11)
C53 C52 C51 124.1(15)
C53 C52 H52 118.0
C51 C52 H52 118.0
C52 C53 C54 120.6(16)
C52 C53 H53 119.7
C54 C53 H53 119.7
C53 C54 C55 116.7(14)
C53 C54 H54 121.6
C55 C54 H54 121.6
C56 C55 C54 119.2(15)
C56 C55 H55 120.4
C54 C55 H55 120.4
C55 C56 C51 124.7(16)
C55 C56 H56 117.7
C51 C56 H56 117.7
C66 C57 C58 124.3(15)
C66 C57 P3 129.3(12)
C58 C57 P3 105.3(11)
C59 C58 C57 118.1(14)
C59 C58 H58 120.9
C57 C58 H58 120.9
C58 C59 C60 117.0(14)
C58 C59 H59 121.5
C60 C59 H59 121.5
C65 C60 C59 121.6(15)
C65 C60 C61 119.7(14)
C59 C60 C61 118.5(13)
C60 C61 C62 121.2(13)
C60 C61 H61 119.4
C62 C61 H61 119.4
C63 C62 C61 117.6(14)
C63 C62 H62 121.2
C61 C62 H62 121.2
C64 C63 C62 118.6(14)
C64 C63 H63 120.7
C62 C63 H63 120.7
C63 C64 C65 122.8(14)
C63 C64 H64 118.6
C65 C64 H64 118.6
C60 C65 C66 121.7(15)
C60 C65 C64 119.6(14)
C66 C65 C64 118.2(13)
C57 C66 C65 116.3(14)
C57 C66 C67 126.4(15)
C65 C66 C67 114.7(14)
C76 C67 C68 117.6(14)
C76 C67 C66 134.4(15)
C68 C67 C66 107.4(14)
C69 C68 C67 126.6(15)
C69 C68 C73 109.2(14)
C67 C68 C73 123.1(15)
C70 C69 C68 117.9(15)
C70 C69 H69 121.1
C68 C69 H69 121.1
C69 C70 C71 127.6(17)
C69 C70 H70 116.2
C71 C70 H70 116.2
C72 C71 C70 113.1(16)
C72 C71 H71 123.4
C70 C71 H71 123.4
C73 C72 C71 120.5(16)
C73 C72 H72 119.8
C71 C72 H72 119.8
C72 C73 C68 127.2(16)
C72 C73 C74 120.2(15)
C68 C73 C74 111.1(13)
C75 C74 C73 123.1(14)
C75 C74 H74 118.5
C73 C74 H74 118.5
C74 C75 C76 118.0(15)
C74 C75 H75 121.0
C76 C75 H75 121.0
C67 C76 C75 126.5(15)
C67 C76 P4 123.1(12)
C75 C76 P4 110.3(12)
C78 C77 C82 113.1(15)
C78 C77 P4 125.8(13)
C82 C77 P4 120.7(12)
C79 C78 C77 125.5(16)
C79 C78 H78 117.3
C77 C78 H78 117.3
C78 C79 C80 118.0(16)
C78 C79 H79 121.0
C80 C79 H79 121.0
C81 C80 C79 120.3(16)
C81 C80 H80 119.9
C79 C80 H80 119.9
C82 C81 C80 121.9(16)
C82 C81 H81 119.1
C80 C81 H81 119.1
C81 C82 C77 121.0(15)
C81 C82 H82 119.5
C77 C82 H82 119.5
C88 C83 C84 116.9(13)
C88 C83 P4 119.0(12)
C84 C83 P4 124.1(12)
C85 C84 C83 122.3(15)
C85 C84 H84 118.8
C83 C84 H84 118.8
C84 C85 C86 119.3(15)
C84 C85 H85 120.3
C86 C85 H85 120.3
C87 C86 C85 120.7(14)
C87 C86 H86 119.7
C85 C86 H86 119.7
C86 C87 C88 119.1(14)
C86 C87 H87 120.5
C88 C87 H87 120.5
C83 C88 C87 121.7(14)
C83 C88 H88 119.1
C87 C88 H88 119.1
C90 C89 C94 119.5(15)
C90 C89 P5 117.4(12)
C94 C89 P5 123.1(13)
C89 C90 C91 122.5(14)
C89 C90 H90 118.7
C91 C90 H90 118.7
C92 C91 C90 114.3(15)
C92 C91 H91 122.8
C90 C91 H91 122.8
C93 C92 C91 124.3(15)
C93 C92 H92 117.8
C91 C92 H92 117.8
C92 C93 C94 117.9(14)
C92 C93 H93 121.0
C94 C93 H93 121.0
C89 C94 C93 120.6(16)
C89 C94 H94 119.7
C93 C94 H94 119.7
C100 C95 C96 124.9(16)
C100 C95 P5 116.7(12)
C96 C95 P5 117.2(12)
C95 C96 C97 118.0(15)
C95 C96 H96 121.0
C97 C96 H96 121.0
C98 C97 C96 118.4(15)
C98 C97 H97 120.8
C96 C97 H97 120.8
C99 C98 C97 121.9(16)
C99 C98 H98 119.1
C97 C98 H98 119.1
C98 C99 C100 122.5(15)
C98 C99 H99 118.7
C100 C99 H99 118.7
C95 C100 C99 113.0(14)
C95 C100 H100 123.5
C99 C100 H100 123.5
C110 C101 C102 120.0(16)
C110 C101 P5 123.6(13)
C102 C101 P5 116.2(13)
C103 C102 C101 119.1(17)
C103 C102 H102 120.5
C101 C102 H102 120.5
C102 C103 C104 123.2(17)
C102 C103 H103 118.4
C104 C103 H103 118.4
C105 C104 C103 121.4(17)
C105 C104 C109 122.8(18)
C103 C104 C109 115.6(16)
C104 C105 C106 123.4(17)
C104 C105 H105 118.3
C106 C105 H105 118.3
C107 C106 C105 112.1(16)
C107 C106 H106 124.0
C105 C106 H106 124.0
C108 C107 C106 124.5(18)
C108 C107 H107 117.8
C106 C107 H107 117.8
C107 C108 C109 122.4(17)
C107 C108 H108 118.8
C109 C108 H108 118.8
C110 C109 C108 123.2(16)
C110 C109 C104 122.6(17)
C108 C109 C104 113.7(16)
C101 C110 C109 118.9(16)
C101 C110 C111 119.5(16)
C109 C110 C111 121.7(16)
C120 C111 C112 120.9(16)
C120 C111 C110 126.6(16)
C112 C111 C110 111.6(15)
C113 C112 C111 127.9(16)
C113 C112 C117 111.9(15)
C111 C112 C117 119.8(15)
C112 C113 C114 123.6(15)
C112 C113 H113 118.2
C114 C113 H113 118.2
C115 C114 C113 115.3(16)
C115 C114 H114 122.3
C113 C114 H114 122.3
C116 C115 C114 127.6(18)
C116 C115 H115 116.2
C114 C115 H115 116.2
C115 C116 C117 118.5(16)
C115 C116 H116 120.7
C117 C116 H116 120.7
C116 C117 C118 121.6(15)
C116 C117 C112 122.8(15)
C118 C117 C112 115.6(15)
C119 C118 C117 119.4(16)
C119 C118 H118 120.3
C117 C118 H118 120.3
C118 C119 C120 125.8(17)
C118 C119 H119 117.1
C120 C119 H119 117.1
C111 C120 C119 116.4(16)
C111 C120 P6 121.6(13)
C119 C120 P6 122.0(13)
C122 C121 C126 120.0
C122 C121 P6 139.3(5)
C126 C121 P6 100.6(5)
C121 C122 C123 120.0
C121 C122 H122 120.0
C123 C122 H122 120.0
C124 C123 C122 120.0
C124 C123 H123 120.0
C122 C123 H123 120.0
C125 C124 C123 120.0
C125 C124 H124 120.0
C123 C124 H124 120.0
C124 C125 C126 120.0
C124 C125 H125 120.0
C126 C125 H125 120.0
C125 C126 C121 120.0
C125 C126 P6 163.2(3)
C121 C126 P6 43.3(3)
C125 C126 H126 120.0
C121 C126 H126 120.0
P6 C126 H126 76.8
C128 C127 C132 110.3(16)
C128 C127 P6 120.0(14)
C132 C127 P6 129.3(15)
C127 C128 C129 125.6(18)
C127 C128 H128 117.2
C129 C128 H128 117.2
C128 C129 C130 114.1(17)
C128 C129 H129 123.0
C130 C129 H129 123.0
C131 C130 C129 122.2(18)
C131 C130 H130 118.9
C129 C130 H130 118.9
C130 C131 C132 120.4(19)
C130 C131 H131 119.8
C132 C131 H131 119.8
C131 C132 C127 126.6(19)
C131 C132 H132 116.7
C127 C132 H132 116.7
C134 C133 C138 120.0
C134 C133 P7 122.2(4)
C138 C133 P7 117.4(4)
C135 C134 C133 120.0
C135 C134 H134 120.0
C133 C134 H134 120.0
C136 C135 C134 120.0
C136 C135 H135 120.0
C134 C135 H135 120.0
C135 C136 C137 120.0
C135 C136 H136 120.0
C137 C136 H136 120.0
C138 C137 C136 120.0
C138 C137 H137 120.0
C136 C137 H137 120.0
C137 C138 C133 120.0
C137 C138 H138 120.0
C133 C138 H138 120.0
C140 C139 C144 120.0
C140 C139 P7 121.9(4)
C144 C139 P7 118.1(4)
C141 C140 C139 120.0
C141 C140 H140 120.0
C139 C140 H140 120.0
C140 C141 C142 120.0
C140 C141 H141 120.0
C142 C141 H141 120.0
C143 C142 C141 120.0
C143 C142 H142 120.0
C141 C142 H142 120.0
C142 C143 C144 120.0
C142 C143 H143 120.0
C144 C143 H143 120.0
C143 C144 C139 120.0
C143 C144 H144 120.0
C139 C144 H144 120.0
C155 C145 C146 118.3
C155 C145 C150 121.4
C146 C145 C150 120.0
C147 C146 C145 120.0
C147 C146 P7 99.3(4)
C145 C146 P7 140.5(4)
C146 C147 C148 120.0
C146 C147 H147 120.0
C148 C147 H147 120.0
C149 C148 C147 120.0
C149 C148 H148 120.0
C147 C148 H148 120.0
C148 C149 C150 120.0
C148 C149 C154 120.0
C150 C149 C154 120.0
C151 C150 C149 120.0
C151 C150 C145 120.0
C149 C150 C145 120.0
C150 C151 C152 120.0
C150 C151 H151 120.0
C152 C151 H151 120.0
C153 C152 C151 120.0
C153 C152 H152 120.0
C151 C152 H152 120.0
C152 C153 C154 120.0
C152 C153 H153 120.0
C154 C153 H153 120.0
C153 C154 C149 120.0
C153 C154 H154 120.0
C149 C154 H154 120.0
C145 C155 C156 126.9
C145 C155 C160 112.3
C156 C155 C160 120.0
C155 C156 C157 120.0
C155 C156 P8 127.4(4)
C157 C156 P8 111.1(4)
C158 C157 C156 120.0
C158 C157 H157 120.0
C156 C157 H157 120.0
C157 C158 C159 120.0
C157 C158 H158 120.0
C159 C158 H158 120.0
C160 C159 C158 120.0
C160 C159 C164 120.0
C158 C159 C164 120.0
C159 C160 C161 120.0
C159 C160 C155 120.0
C161 C160 C155 120.0
C160 C161 C162 120.0
C160 C161 H161 120.0
C162 C161 H161 120.0
C163 C162 C161 120.0
C163 C162 H162 120.0
C161 C162 H162 120.0
C162 C163 C164 120.0
C162 C163 H163 120.0
C164 C163 H163 120.0
C163 C164 C159 120.0
C163 C164 H164 120.0
C159 C164 H164 120.0
C166 C165 C170 120.0
C166 C165 P8 123.5(4)
C170 C165 P8 115.7(4)
C167 C166 C165 120.0
C167 C166 H166 120.0
C165 C166 H166 120.0
C168 C167 C166 120.0
C168 C167 H167 120.0
C166 C167 H167 120.0
C167 C168 C169 120.0
C167 C168 H168 120.0
C169 C168 H168 120.0
C170 C169 C168 120.0
C170 C169 H169 120.0
C168 C169 H169 120.0
C169 C170 C165 120.0
C169 C170 H170 120.0
C165 C170 H170 120.0
C172 C171 C176 120.0
C172 C171 P8 127.3(4)
C176 C171 P8 112.6(4)
C171 C172 C173 120.0
C171 C172 H172 120.0
C173 C172 H172 120.0
C174 C173 C172 120.0
C174 C173 H173 120.0
C172 C173 H173 120.0
C173 C174 C175 120.0
C173 C174 H174 120.0
C175 C174 H174 120.0
C176 C175 C174 120.0
C176 C175 H175 120.0
C174 C175 H175 120.0
C175 C176 C171 120.0
C175 C176 H176 120.0
C171 C176 H176 120.0
Cl1 C177 Cl2 110.4(13)
Cl1 C177 H17A 109.6
Cl2 C177 H17A 109.6
Cl1 C177 H17B 109.6
Cl2 C177 H17B 109.6
H17A C177 H17B 108.1

loop_
_geom_bond_atom_site_label_1
_geom_bond_atom_site_label_2
_geom_bond_distance
Au1 P1 2.239(5)
Au1 S4 2.357(5)
Au1 Au9 2.9709(14)
Au1 Au8 3.0407(13)
Au1 Au2 3.0837(14)
Au2 P2 2.262(3)
Au2 S1 2.322(3)
Au2 Au10 3.0323(13)
Au2 Au3 3.0715(12)
Au3 P3 2.244(3)
Au3 S1 2.307(3)
Au3 Au10 3.1693(11)
Au4 P4 2.261(4)
Au4 S2 2.320(4)
Au4 Au5 2.9940(11)
Au4 Au10 3.2143(11)
Au5 P5 2.270(4)
Au5 S2 2.353(3)
Au5 Au6 3.0077(14)
Au5 Au10 3.0244(13)
Au6 P6 2.265(4)
Au6 S3 2.309(4)
Au6 Au9 2.9754(14)
Au6 Au7 3.1048(12)
Au7 P7 2.276(5)
Au7 S3 2.295(4)
Au7 Au9 3.2295(12)
Au8 P8 2.267(6)
Au8 S4 2.336(4)
Au8 Au9 3.1720(14)
Au9 S4 2.321(4)
Au9 S3 2.322(4)
Au9 Au10 3.2995(15)
Au10 S1 2.314(3)
Au10 S2 2.325(3)
P1 C1 1.831(8)
P1 C13 1.853(17)
P1 C7 1.874(8)
P2 C32 1.755(17)
P2 C39 1.813(16)
P2 C33 1.849(8)
P3 C45 1.790(17)
P3 C51 1.848(14)
P3 C57 1.895(16)
P4 C77 1.728(17)
P4 C83 1.784(15)
P4 C76 1.854(16)
P5 C89 1.797(17)
P5 C95 1.871(17)
P5 C101 1.875(18)
P6 C121 1.617(10)
P6 C127 1.784(17)
P6 C120 1.803(18)
P6 C126 2.318(11)
P7 C133 1.802(11)
P7 C139 1.869(12)
P7 C146 1.971(10)
P8 C171 1.804(12)
P8 C156 1.870(11)
P8 C165 1.905(12)
C1 C2 1.3900
C1 C6 1.3900
C2 C3 1.3900
C2 H2 0.9500
C3 C4 1.3900
C3 H3 0.9500
C4 C5 1.3900
C4 H4 0.9500
C5 C6 1.3900
C5 H5 0.9500
C6 H6 0.9500
C7 C12 1.3900
C7 C8 1.3900
C8 C9 1.3899
C8 H8 0.9500
C9 C10 1.3900
C9 H9 0.9500
C10 C11 1.3900
C10 H10 0.9500
C11 C12 1.3900
C11 H11 0.9500
C12 H12 0.9500
C13 C22 1.38(2)
C13 C14 1.45(2)
C14 C15 1.45(2)
C14 H14 0.9500
C15 C16 1.24(2)
C15 H15 0.9500
C16 C21 1.39(2)
C16 C17 1.45(2)
C17 C18 1.39(2)
C17 H17 0.9500
C18 C19 1.41(2)
C18 H18 0.9500
C19 C20 1.31(2)
C19 H19 0.9500
C20 C21 1.37(2)
C20 H20 0.9500
C21 C22 1.44(2)
C22 C23 1.53(2)
C23 C32 1.41(2)
C23 C24 1.45(2)
C24 C25 1.30(3)
C24 C29 1.41(3)
C25 C26 1.34(3)
C25 H25 0.9500
C26 C27 1.48(3)
C26 H26 0.9500
C27 C28 1.27(3)
C27 H27 0.9500
C28 C29 1.38(3)
C28 H28 0.9500
C29 C30 1.38(2)
C30 C31 1.34(2)
C30 H30 0.9500
C31 C32 1.49(2)
C31 H31 0.9500
C33 C34 1.3900
C33 C38 1.3900
C34 C35 1.3900
C34 H34 0.9500
C35 C36 1.3900
C35 H35 0.9500
C36 C37 1.3900
C36 H36 0.9500
C37 C38 1.3900
C37 H37 0.9500
C38 H38 0.9500
C39 C44 1.32(2)
C39 C40 1.36(2)
C40 C41 1.49(2)
C40 H40 0.9500
C41 C42 1.38(2)
C41 H41 0.9500
C42 C43 1.36(2)
C42 H42 0.9500
C43 C44 1.51(2)
C43 H43 0.9500
C44 H44 0.9500
C45 C46 1.38(2)
C45 C50 1.41(2)
C46 C47 1.30(2)
C46 H46 0.9500
C47 C48 1.48(2)
C47 H47 0.9500
C48 C49 1.32(2)
C48 H48 0.9500
C49 C50 1.50(2)
C49 H49 0.9500
C50 H50 0.9500
C51 C56 1.35(2)
C51 C52 1.39(2)
C52 C53 1.32(2)
C52 H52 0.9500
C53 C54 1.38(2)
C53 H53 0.9500
C54 C55 1.42(2)
C54 H54 0.9500
C55 C56 1.34(2)
C55 H55 0.9500
C56 H56 0.9500
C57 C66 1.28(2)
C57 C58 1.44(2)
C58 C59 1.38(2)
C58 H58 0.9500
C59 C60 1.39(2)
C59 H59 0.9500
C60 C65 1.35(2)
C60 C61 1.44(2)
C61 C62 1.48(2)
C61 H61 0.9500
C62 C63 1.47(2)
C62 H62 0.9500
C63 C64 1.36(2)
C63 H63 0.9500
C64 C65 1.49(2)
C64 H64 0.9500
C65 C66 1.42(2)
C66 C67 1.49(2)
C67 C76 1.30(2)
C67 C68 1.44(2)
C68 C69 1.40(2)
C68 C73 1.49(2)
C69 C70 1.37(2)
C69 H69 0.9500
C70 C71 1.39(2)
C70 H70 0.9500
C71 C72 1.33(2)
C71 H71 0.9500
C72 C73 1.31(2)
C72 H72 0.9500
C73 C74 1.54(2)
C74 C75 1.35(2)
C74 H74 0.9500
C75 C76 1.44(2)
C75 H75 0.9500
C77 C78 1.37(2)
C77 C82 1.47(2)
C78 C79 1.32(2)
C78 H78 0.9500
C79 C80 1.40(2)
C79 H79 0.9500
C80 C81 1.32(2)
C80 H80 0.9500
C81 C82 1.31(2)
C81 H81 0.9500
C82 H82 0.9500
C83 C88 1.39(2)
C83 C84 1.41(2)
C84 C85 1.38(2)
C84 H84 0.9500
C85 C86 1.42(2)
C85 H85 0.9500
C86 C87 1.35(2)
C86 H86 0.9500
C87 C88 1.44(2)
C87 H87 0.9500
C88 H88 0.9500
C89 C90 1.38(2)
C89 C94 1.39(2)
C90 C91 1.47(2)
C90 H90 0.9500
C91 C92 1.42(2)
C91 H91 0.9500
C92 C93 1.38(2)
C92 H92 0.9500
C93 C94 1.43(2)
C93 H93 0.9500
C94 H94 0.9500
C95 C100 1.36(2)
C95 C96 1.38(2)
C96 C97 1.43(2)
C96 H96 0.9500
C97 C98 1.37(2)
C97 H97 0.9500
C98 C99 1.32(2)
C98 H98 0.9500
C99 C100 1.49(2)
C99 H99 0.9500
C100 H100 0.9500
C101 C110 1.36(3)
C101 C102 1.51(2)
C102 C103 1.32(3)
C102 H102 0.9500
C103 C104 1.42(3)
C103 H103 0.9500
C104 C105 1.31(3)
C104 C109 1.47(2)
C105 C106 1.50(3)
C105 H105 0.9500
C106 C107 1.43(3)
C106 H106 0.9500
C107 C108 1.35(3)
C107 H107 0.9500
C108 C109 1.44(3)
C108 H108 0.9500
C109 C110 1.39(3)
C110 C111 1.49(2)
C111 C120 1.36(2)
C111 C112 1.41(2)
C112 C113 1.39(2)
C112 C117 1.51(2)
C113 C114 1.48(2)
C113 H113 0.9500
C114 C115 1.38(2)
C114 H114 0.9500
C115 C116 1.25(2)
C115 H115 0.9500
C116 C117 1.42(2)
C116 H116 0.9500
C117 C118 1.43(2)
C118 C119 1.32(2)
C118 H118 0.9500
C119 C120 1.45(2)
C119 H119 0.9500
C121 C122 1.3900
C121 C126 1.3900
C122 C123 1.3900
C122 H122 0.9500
C123 C124 1.3900
C123 H123 0.9500
C124 C125 1.3900
C124 H124 0.9500
C125 C126 1.3900
C125 H125 0.9500
C126 H126 0.9500
C127 C128 1.38(3)
C127 C132 1.40(3)
C128 C129 1.41(3)
C128 H128 0.9500
C129 C130 1.44(3)
C129 H129 0.9500
C130 C131 1.25(3)
C130 H130 0.9500
C131 C132 1.33(3)
C131 H131 0.9500
C132 H132 0.9500
C133 C134 1.3900
C133 C138 1.3900
C134 C135 1.3900
C134 H134 0.9500
C135 C136 1.3900
C135 H135 0.9500
C136 C137 1.3900
C136 H136 0.9500
C137 C138 1.3900
C137 H137 0.9500
C138 H138 0.9500
C139 C140 1.3900
C139 C144 1.3900
C140 C141 1.3899
C140 H140 0.9500
C141 C142 1.3901
C141 H141 0.9500
C142 C143 1.3899
C142 H142 0.9500
C143 C144 1.3900
C143 H143 0.9500
C144 H144 0.9500
C145 C155 1.2285
C145 C146 1.3900
C145 C150 1.3900
C146 C147 1.3900
C147 C148 1.3900
C147 H147 0.9500
C148 C149 1.3900
C148 H148 0.9500
C149 C150 1.3900
C149 C154 1.3900
C150 C151 1.3900
C151 C152 1.3900
C151 H151 0.9500
C152 C153 1.3900
C152 H152 0.9500
C153 C154 1.3900
C153 H153 0.9500
C154 H154 0.9500
C155 C156 1.3900
C155 C160 1.3901
C156 C157 1.3900
C157 C158 1.3900
C157 H157 0.9500
C158 C159 1.3900
C158 H158 0.9500
C159 C160 1.3899
C159 C164 1.3901
C160 C161 1.3900
C161 C162 1.3900
C161 H161 0.9500
C162 C163 1.3899
C162 H162 0.9500
C163 C164 1.3900
C163 H163 0.9500
C164 H164 0.9500
C165 C166 1.3900
C165 C170 1.3900
C166 C167 1.3900
C166 H166 0.9500
C167 C168 1.3900
C167 H167 0.9500
C168 C169 1.3900
C168 H168 0.9500
C169 C170 1.3900
C169 H169 0.9500
C170 H170 0.9500
C171 C172 1.3900
C171 C176 1.3900
C172 C173 1.3900
C172 H172 0.9500
C173 C174 1.3900
C173 H173 0.9500
C174 C175 1.3901
C174 H174 0.9500
C175 C176 1.3900
C175 H175 0.9500
C176 H176 0.9500
Cl1 C177 1.75(3)
C177 Cl2 1.75(3)
C177 H17A 0.9900
C177 H17B 0.9900

loop_
_platon_squeeze_void_nr
_platon_squeeze_void_average_x
_platon_squeeze_void_average_y
_platon_squeeze_void_average_z
_platon_squeeze_void_volume
_platon_squeeze_void_count_electrons
_platon_squeeze_void_content
1 0.500 0.422 0.000 2143 982 ' '
2 0.145 0.370 0.602 9 5 ' '
3 0.403 0.613 0.595 10 6 ' '
4 0.597 0.113 0.405 10 6 ' '
5 0.855 0.870 0.397 9 5 ' '
